data_4337608
loop_
_publ_author_name
'Azar, Michael R.'
'Boron, 3rd, Thaddeus T'
'Lutter, Jacob C.'
'Daly, Connor I.'
'Zegalia, Kelcie A.'
'Nimthong, Ruthairat'
'Ferrence, Gregory M.'
'Zeller, Matthias'
'Kampf, Jeff W.'
'Pecoraro, Vincent L.'
'Zaleski, Curtis M.'

_publ_section_title
;
 Controllable formation of heterotrimetallic coordination compounds:
 systematically incorporating lanthanide and alkali metal ions into the
 manganese 12-metallacrown-4 framework.
;
_journal_issue 3
_journal_name_full 'Inorganic chemistry'
_journal_page_first 1729
_journal_page_last 1742
_journal_paper_doi 10.1021/ic402865p
_journal_volume 53
_journal_year 2014
_chemical_formula_moiety 'C36 H36 Mn4 N4 Na O24 Y,6(C3 H7 N O)'
_chemical_formula_sum 'C54 H78 Mn4 N10 Na O30 Y'
_chemical_formula_weight 1678.92
_chemical_name_systematic
;
 ?
;
_space_group_crystal_system triclinic
_space_group_IT_number 1
_space_group_name_Hall 'P 1'
_space_group_name_H-M_alt 'P 1'
_symmetry_space_group_name_Hall 'P 1'
_symmetry_space_group_name_H-M 'P 1'
_atom_sites_solution_hydrogens mixed
_atom_sites_solution_primary direct
_atom_sites_solution_secondary difmap
_audit_creation_method SHELXL-2012
_cell_angle_alpha 89.4150(10)
_cell_angle_beta 88.8920(10)
_cell_angle_gamma 73.1890(10)
_cell_formula_units_Z 2
_cell_length_a 12.9998(10)
_cell_length_b 16.0840(12)
_cell_length_c 17.3773(13)
_cell_measurement_reflns_used 9573
_cell_measurement_temperature 100(2)
_cell_measurement_theta_max 30.3027
_cell_measurement_theta_min 2.3445
_cell_volume 3477.4(5)
_computing_cell_refinement 'SAINT V8.18C (Bruker, 2012)'
_computing_data_collection 'Apex2 v2012.4-3 (Bruker, 2012)'
_computing_data_reduction 'SAINT V8.18C (Bruker, 2012)'
_computing_molecular_graphics 'Shelxtl (Bruker, 2003)'
_computing_publication_material 'Shelxtl (Bruker, 2003)'
_computing_structure_refinement
;  
SHELXL-2013 (Sheldrick, 2013), 
SHELXLE Rev609 (H\"ubschle et al., 2011)
;
_computing_structure_solution 'SHELXS-97 (Sheldrick, 2008)'
_diffrn_ambient_temperature 100(2)
_diffrn_measured_fraction_theta_full 0.997
_diffrn_measured_fraction_theta_max 0.951
_diffrn_measurement_device_type 'Bruker AXS SMART APEX CCD diffractometer'
_diffrn_measurement_method 'omega and phi scans'
_diffrn_radiation_type MoK\a
_diffrn_radiation_wavelength 0.71073
_diffrn_reflns_av_R_equivalents 0.0431
_diffrn_reflns_av_unetI/netI 0.0553
_diffrn_reflns_Laue_measured_fraction_full 0.997
_diffrn_reflns_Laue_measured_fraction_max 0.951
_diffrn_reflns_limit_h_max 18
_diffrn_reflns_limit_h_min -18
_diffrn_reflns_limit_k_max 22
_diffrn_reflns_limit_k_min -22
_diffrn_reflns_limit_l_max 24
_diffrn_reflns_limit_l_min -24
_diffrn_reflns_number 161036
_diffrn_reflns_point_group_measured_fraction_full 0.966
_diffrn_reflns_point_group_measured_fraction_max 0.901
_diffrn_reflns_theta_full 25.242
_diffrn_reflns_theta_max 30.326
_diffrn_reflns_theta_min 2.152
_diffrn_source 'fine focus sealed tube'
_exptl_absorpt_coefficient_mu 1.630
_exptl_absorpt_correction_T_max 0.746036
_exptl_absorpt_correction_T_min 0.500083
_exptl_absorpt_correction_type multi-scan
_exptl_absorpt_process_details 'TWINABS (Sheldrick, 2009)'
_exptl_crystal_colour black
_exptl_crystal_density_diffrn 1.603
_exptl_crystal_description plate
_exptl_crystal_F_000 1724
_exptl_crystal_size_max 0.400
_exptl_crystal_size_mid 0.310
_exptl_crystal_size_min 0.050
_refine_diff_density_max 0.921
_refine_diff_density_min -0.882
_refine_diff_density_rms 0.090
_refine_ls_abs_structure_details
;
 Flack x determined using 14420 quotients [(I+)-(I-)]/[(I+)+(I-)]
 (Parsons and Flack (2004), Acta Cryst. A60, s61).
;
_refine_ls_abs_structure_Flack 0.236(8)
_refine_ls_extinction_method none
_refine_ls_goodness_of_fit_ref 1.039
_refine_ls_hydrogen_treatment mixed
_refine_ls_matrix_type full
_refine_ls_number_parameters 1319
_refine_ls_number_reflns 56304
_refine_ls_number_restraints 75
_refine_ls_restrained_S_all 1.039
_refine_ls_R_factor_all 0.0532
_refine_ls_R_factor_gt 0.0402
_refine_ls_shift/su_max 0.008
_refine_ls_shift/su_mean 0.001
_refine_ls_structure_factor_coef Fsqd
_refine_ls_weighting_details
;
 w=1/[\s^2^(Fo^2^)+(0.0404P)^2^+2.0051P]
 where P=(Fo^2^+2Fc^2^)/3
;
_refine_ls_weighting_scheme calc
_refine_ls_wR_factor_gt 0.0928
_refine_ls_wR_factor_ref 0.0996
_reflns_Friedel_coverage 0.896
_reflns_Friedel_fraction_full 0.935
_reflns_Friedel_fraction_max 0.852
_reflns_number_gt 47484
_reflns_number_total 56304
_reflns_threshold_expression 'I > 2\s(I)'
_cod_data_source_file ic402865p_si_001.cif
_cod_data_source_block 12_13mz171_0m
_cod_database_code 4337608
_shelx_space_group_comment
;
The symmetry employed for this shelxl refinement is uniquely defined
by the following loop, which should always be used as a source of
symmetry information in preference to the above space-group names.
They are only intended as comments.
;
_shelx_estimated_absorpt_t_min 0.562
_shelx_estimated_absorpt_t_max 0.923
_shelxl_version_number 2012-9

loop_
_space_group_symop_operation_xyz
'x, y, z'

loop_
_atom_site_label
_atom_site_type_symbol
_atom_site_fract_x
_atom_site_fract_y
_atom_site_fract_z
_atom_site_U_iso_or_equiv
_atom_site_adp_type
_atom_site_occupancy
_atom_site_site_symmetry_order
_atom_site_calc_flag
_atom_site_refinement_flags_posn
_atom_site_refinement_flags_adp
_atom_site_refinement_flags_occupancy
_atom_site_disorder_assembly
_atom_site_disorder_group
Y1A Y 0.00357(7) 0.98314(6) 0.56593(5) 0.00736(5) Uani 1 1 d . . . . .
Mn1A Mn 0.22892(15) 0.93498(12) 0.71138(10) 0.00804(8) Uani 1 1 d . . . . .
Mn2A Mn -0.03754(15) 1.19259(12) 0.67400(10) 0.00854(8) Uani 1 1 d . . . . .
Mn3A Mn 0.00494(16) 1.15127(12) 0.41233(10) 0.00974(8) Uani 1 1 d . . . . .
Mn4A Mn 0.25814(15) 0.88711(12) 0.44978(10) 0.00756(7) Uani 1 1 d . . . . .
Na1A Na 0.2035(4) 1.0889(3) 0.5596(3) 0.01204(19) Uani 1 1 d . . . . .
O1A O 0.1095(7) 1.0213(6) 0.6682(5) 0.0103(3) Uani 1 1 d . . . . .
O2A O 0.1913(7) 1.0106(6) 0.7994(5) 0.0110(4) Uani 1 1 d . . . . .
O3A O -0.0406(8) 1.2547(6) 0.7633(5) 0.0135(4) Uani 1 1 d . . . . .
O4A O -0.0132(7) 1.1352(6) 0.5765(5) 0.0092(3) Uani 1 1 d . . . . .
O5A O -0.1176(7) 1.2887(6) 0.6107(5) 0.0110(3) Uani 1 1 d . . . . .
O6A O -0.0485(8) 1.2619(6) 0.3712(5) 0.0157(4) Uani 1 1 d . . . . .
O7A O 0.0804(7) 1.0419(6) 0.4568(5) 0.0098(3) Uani 1 1 d . . . . .
O8A O 0.0906(7) 1.1024(6) 0.3233(5) 0.0115(4) Uani 1 1 d . . . . .
O9A O 0.3333(7) 0.8631(6) 0.3576(5) 0.0116(4) Uani 1 1 d . . . . .
O10A O 0.1971(7) 0.9258(6) 0.5491(5) 0.0085(3) Uani 1 1 d . . . . .
O11A O 0.3606(7) 0.8026(6) 0.5119(5) 0.0103(3) Uani 1 1 d . . . . .
O12A O 0.3579(7) 0.8663(6) 0.7482(5) 0.0129(4) Uani 1 1 d . . . . .
O13A O 0.0415(7) 0.8622(6) 0.6414(5) 0.0125(4) Uani 1 1 d . . . . .
O14A O 0.1414(8) 0.8479(6) 0.7471(5) 0.0142(4) Uani 1 1 d . . . . .
O15A O -0.1286(8) 1.0208(6) 0.6569(5) 0.0135(4) Uani 1 1 d . . . . .
O16A O -0.1752(8) 1.1536(6) 0.7097(5) 0.0142(4) Uani 1 1 d . . . . .
O17A O -0.1441(7) 1.0400(6) 0.4908(5) 0.0141(4) Uani 1 1 d . . . . .
O18A O -0.1263(8) 1.1071(6) 0.3792(5) 0.0172(4) Uani 1 1 d . . . . .
O19A O 0.0121(7) 0.8795(6) 0.4774(5) 0.0140(4) Uani 1 1 d . . . . .
O20A O 0.1671(7) 0.7988(6) 0.4273(5) 0.0144(4) Uani 1 1 d . . . . .
O21A O 0.3226(8) 1.0494(6) 0.6655(5) 0.0189(4) Uani 1 1 d D . . . .
H21A H 0.318(6) 1.099(2) 0.679(4) 0.028 Uiso 1 1 d D U . . .
H21B H 0.388(3) 1.024(4) 0.657(4) 0.028 Uiso 1 1 d D U . . .
O22A O 0.1276(8) 1.2274(6) 0.6274(5) 0.0137(4) Uani 1 1 d D . . . .
H22A H 0.121(6) 1.273(4) 0.602(4) 0.021 Uiso 1 1 d D U . . .
H22B H 0.174(5) 1.225(5) 0.661(3) 0.021 Uiso 1 1 d D U . . .
O23A O 0.1787(8) 1.1828(6) 0.4506(5) 0.0151(4) Uani 1 1 d D . . . .
H23A H 0.240(3) 1.166(4) 0.433(4) 0.023 Uiso 1 1 d D U . . .
H23B H 0.163(6) 1.236(2) 0.454(4) 0.023 Uiso 1 1 d D U . . .
O24A O 0.3580(8) 0.9980(6) 0.4860(5) 0.0146(4) Uani 1 1 d D . . . .
H24C H 0.413(4) 0.979(4) 0.511(4) 0.022 Uiso 1 1 d D U . . .
H24D H 0.367(6) 1.036(3) 0.456(3) 0.022 Uiso 1 1 d D U . . .
O26A O 0.3836(9) 1.1144(6) 0.3743(5) 0.0227(17) Uani 1 1 d . . . . .
O27A O 0.1300(8) 1.3469(6) 0.5094(6) 0.0211(16) Uani 1 1 d . . . . .
O28A O 0.2717(9) 1.2154(7) 0.7393(6) 0.0216(5) Uani 1 1 d . . . . .
O29A O 0.4463(10) 1.3728(8) 0.4556(7) 0.0336(5) Uani 1 1 d . . . . .
O30A O 0.4300(12) 1.4333(9) 0.6490(8) 0.0511(7) Uani 1 1 d . . . . .
N1A N 0.0662(9) 1.0903(7) 0.7180(6) 0.0086(4) Uani 1 1 d . . . . .
N2A N -0.0477(9) 1.1936(7) 0.5152(6) 0.0093(4) Uani 1 1 d . . . . .
N3A N 0.1574(8) 0.9913(7) 0.4052(6) 0.0084(4) Uani 1 1 d . . . . .
N4A N 0.2636(9) 0.8834(7) 0.6096(6) 0.0087(4) Uani 1 1 d . . . . .
N6A N 0.4946(10) 1.1403(8) 0.2813(6) 0.0185(17) Uani 1 1 d . . . . .
N7A N 0.1374(9) 1.4720(7) 0.4498(6) 0.0166(17) Uani 1 1 d . . . . .
N8A N 0.3365(10) 1.2965(8) 0.8218(7) 0.0180(5) Uani 1 1 d . . . . .
N9A N 0.5398(10) 1.2610(9) 0.5309(7) 0.0244(6) Uani 1 1 d . . . . .
N10A N 0.2838(12) 1.5517(10) 0.6347(8) 0.0344(7) Uani 1 1 d . . . . .
C1A C 0.1146(10) 1.0807(8) 0.7848(7) 0.0085(5) Uani 1 1 d . . . . .
C2A C 0.0811(10) 1.1481(8) 0.8444(7) 0.0094(5) Uani 1 1 d . . . . .
C3A C 0.1295(11) 1.1301(9) 0.9167(7) 0.0137(5) Uani 1 1 d . . . . .
H3A H 0.1804 1.0753 0.9255 0.016 Uiso 1 1 calc R U . . .
C4A C 0.1050(12) 1.1895(9) 0.9745(7) 0.0173(6) Uani 1 1 d . . . . .
H4A H 0.1373 1.1756 1.0233 0.021 Uiso 1 1 calc R U . . .
C5A C 0.0325(12) 1.2705(9) 0.9617(7) 0.0170(6) Uani 1 1 d . . . . .
H5A H 0.0148 1.3119 1.0020 0.020 Uiso 1 1 calc R U . . .
C6A C -0.0142(11) 1.2913(9) 0.8902(7) 0.0139(5) Uani 1 1 d . . . . .
H6A H -0.0619 1.3476 0.8817 0.017 Uiso 1 1 calc R U . . .
C7A C 0.0082(11) 1.2299(8) 0.8298(7) 0.0103(5) Uani 1 1 d . . . . .
C8A C -0.1019(10) 1.2719(8) 0.5377(7) 0.0088(4) Uani 1 1 d . . . . .
C9A C -0.1457(10) 1.3407(8) 0.4804(7) 0.0101(5) Uani 1 1 d . . . . .
C10A C -0.2202(11) 1.4176(8) 0.5073(7) 0.0125(5) Uani 1 1 d . . . . .
H10A H -0.2420 1.4225 0.5599 0.015 Uiso 1 1 calc R U . . .
C11A C -0.2620(12) 1.4863(9) 0.4569(8) 0.0163(5) Uani 1 1 d . . . . .
H11A H -0.3120 1.5382 0.4749 0.020 Uiso 1 1 calc R U . . .
C12A C -0.2297(11) 1.4781(9) 0.3802(7) 0.0168(6) Uani 1 1 d . . . . .
H12A H -0.2564 1.5256 0.3460 0.020 Uiso 1 1 calc R U . . .
C13A C -0.1591(11) 1.4016(9) 0.3524(7) 0.0152(6) Uani 1 1 d . . . . .
H13A H -0.1396 1.3965 0.2994 0.018 Uiso 1 1 calc R U . . .
C14A C -0.1170(11) 1.3327(8) 0.4023(7) 0.0116(5) Uani 1 1 d . . . . .
C15A C 0.1607(10) 1.0277(8) 0.3383(7) 0.0087(5) Uani 1 1 d . . . . .
C16A C 0.2401(10) 0.9871(8) 0.2799(7) 0.0092(5) Uani 1 1 d . . . . .
C17A C 0.2380(11) 1.0313(9) 0.2088(7) 0.0116(5) Uani 1 1 d . . . . .
H17A H 0.1825 1.0837 0.2003 0.014 Uiso 1 1 calc R U . . .
C18A C 0.3136(11) 1.0008(9) 0.1519(7) 0.0137(5) Uani 1 1 d . . . . .
H18A H 0.3104 1.0314 0.1045 0.016 Uiso 1 1 calc R U . . .
C19A C 0.3950(11) 0.9244(9) 0.1647(7) 0.0127(5) Uani 1 1 d . . . . .
H19A H 0.4485 0.9031 0.1260 0.015 Uiso 1 1 calc R U . . .
C20A C 0.3992(10) 0.8793(9) 0.2328(7) 0.0114(5) Uani 1 1 d . . . . .
H20A H 0.4547 0.8265 0.2398 0.014 Uiso 1 1 calc R U . . .
C21A C 0.3226(10) 0.9096(8) 0.2926(7) 0.0088(5) Uani 1 1 d . . . . .
C22A C 0.3463(10) 0.8198(8) 0.5858(7) 0.0085(5) Uani 1 1 d . . . . .
C23A C 0.4223(10) 0.7679(8) 0.6405(7) 0.0098(5) Uani 1 1 d . . . . .
C24A C 0.4969(11) 0.6924(9) 0.6148(7) 0.0148(5) Uani 1 1 d . . . . .
H24A H 0.4967 0.6760 0.5624 0.018 Uiso 1 1 calc R U . . .
C25A C 0.5717(12) 0.6406(10) 0.6638(8) 0.0199(6) Uani 1 1 d . . . . .
H25A H 0.6208 0.5882 0.6458 0.024 Uiso 1 1 calc R U . . .
C26A C 0.5742(11) 0.6661(9) 0.7396(8) 0.0181(6) Uani 1 1 d . . . . .
H26A H 0.6271 0.6320 0.7730 0.022 Uiso 1 1 calc R U . . .
C27A C 0.5007(11) 0.7401(9) 0.7667(7) 0.0149(6) Uani 1 1 d . . . . .
H27A H 0.5026 0.7559 0.8191 0.018 Uiso 1 1 calc R U . . .
C28A C 0.4241(10) 0.7922(8) 0.7192(7) 0.0103(5) Uani 1 1 d . . . . .
C29A C 0.0721(11) 0.8294(8) 0.7067(7) 0.0117(5) Uani 1 1 d . . . . .
C30A C 0.0229(12) 0.7615(9) 0.7369(8) 0.0209(6) Uani 1 1 d . . . . .
H30A H -0.0040 0.7354 0.6939 0.031 Uiso 1 1 calc R U . . .
H30B H -0.0368 0.7884 0.7724 0.031 Uiso 1 1 calc R U . . .
H30C H 0.0773 0.7164 0.7642 0.031 Uiso 1 1 calc R U . . .
C31A C -0.1880(11) 1.0794(9) 0.6988(7) 0.0121(5) Uani 1 1 d . . . . .
C32A C -0.2841(11) 1.0597(9) 0.7387(8) 0.0196(6) Uani 1 1 d . . . . .
H32A H -0.3414 1.0652 0.7015 0.029 Uiso 1 1 calc R U . . .
H32B H -0.3105 1.1008 0.7808 0.029 Uiso 1 1 calc R U . . .
H32C H -0.2620 1.0003 0.7594 0.029 Uiso 1 1 calc R U . . .
C33A C -0.1652(11) 1.0572(9) 0.4216(7) 0.0160(5) Uani 1 1 d . . . . .
C34A C -0.2446(14) 1.0178(13) 0.3846(9) 0.0363(9) Uani 1 1 d . . . . .
H34A H -0.2427 1.0261 0.3287 0.054 Uiso 1 1 calc R U . . .
H34B H -0.3171 1.0463 0.4046 0.054 Uiso 1 1 calc R U . . .
H34C H -0.2253 0.9556 0.3964 0.054 Uiso 1 1 calc R U . . .
C35A C 0.0678(11) 0.8168(9) 0.4389(7) 0.0138(5) Uani 1 1 d . . . . .
C36A C 0.0089(13) 0.7579(11) 0.4054(10) 0.0358(10) Uani 1 1 d . . . . .
H36A H -0.0568 0.7930 0.3809 0.054 Uiso 1 1 calc R U . . .
H36B H -0.0100 0.7225 0.4466 0.054 Uiso 1 1 calc R U . . .
H36C H 0.0551 0.7198 0.3671 0.054 Uiso 1 1 calc R U . . .
C40A C 0.4405(10) 1.0911(8) 0.3159(7) 0.0149(17) Uani 1 1 d . . . . .
H40A H 0.4457 1.0358 0.2948 0.018 Uiso 1 1 calc R U . . .
C41A C 0.4846(6) 1.2282(5) 0.3094(5) 0.0231(16) Uani 1 1 d . . . . .
H41A H 0.4645 1.2699 0.2669 0.035 Uiso 1 1 calc R U . . .
H41B H 0.5535 1.2301 0.3300 0.035 Uiso 1 1 calc R U . . .
H41C H 0.4292 1.2432 0.3501 0.035 Uiso 1 1 calc R U . . .
C42A C 0.5598(11) 1.1122(9) 0.2123(8) 0.0247(17) Uani 1 1 d . . . . .
H42A H 0.5342 1.1544 0.1708 0.037 Uiso 1 1 calc R U . . .
H42B H 0.5543 1.0553 0.1966 0.037 Uiso 1 1 calc R U . . .
H42C H 0.6350 1.1078 0.2229 0.037 Uiso 1 1 calc R U . . .
C43A C 0.1827(10) 1.3924(8) 0.4829(6) 0.022(2) Uani 1 1 d . . . . .
H43A H 0.2588 1.3716 0.4853 0.027 Uiso 1 1 calc R U . . .
C44A C 0.0216(11) 1.5053(8) 0.4444(8) 0.0206(15) Uani 1 1 d . . . . .
H44A H 0.0007 1.5036 0.3907 0.031 Uiso 1 1 calc R U . . .
H44B H -0.0019 1.5654 0.4627 0.031 Uiso 1 1 calc R U . . .
H44C H -0.0123 1.4696 0.4761 0.031 Uiso 1 1 calc R U . . .
C45A C 0.2015(8) 1.5242(6) 0.4185(4) 0.0247(17) Uani 1 1 d . . . . .
H45A H 0.1854 1.5358 0.3639 0.037 Uiso 1 1 calc R U . . .
H45B H 0.2779 1.4931 0.4239 0.037 Uiso 1 1 calc R U . . .
H45C H 0.1848 1.5793 0.4464 0.037 Uiso 1 1 calc R U . . .
C46A C 0.2610(12) 1.2664(9) 0.7948(8) 0.0173(6) Uani 1 1 d . . . . .
H46A H 0.1923 1.2849 0.8194 0.021 Uiso 1 1 calc R U . . .
C47A C 0.4469(12) 1.2707(11) 0.7878(9) 0.0280(8) Uani 1 1 d . . . . .
H47A H 0.4635 1.2117 0.7674 0.042 Uiso 1 1 calc R U . . .
H47B H 0.4987 1.2726 0.8276 0.042 Uiso 1 1 calc R U . . .
H47C H 0.4515 1.3110 0.7461 0.042 Uiso 1 1 calc R U . . .
C48A C 0.3141(14) 1.3610(11) 0.8828(9) 0.0305(7) Uani 1 1 d . . . . .
H48A H 0.3195 1.4164 0.8619 0.046 Uiso 1 1 calc R U . . .
H48B H 0.3663 1.3413 0.9239 0.046 Uiso 1 1 calc R U . . .
H48C H 0.2414 1.3686 0.9036 0.046 Uiso 1 1 calc R U . . .
C49A C 0.5280(13) 1.3325(11) 0.4887(9) 0.0283(7) Uani 1 1 d . . . . .
H49A H 0.5884 1.3542 0.4839 0.034 Uiso 1 1 calc R U . . .
C50A C 0.4502(15) 1.2267(12) 0.5446(11) 0.0396(9) Uani 1 1 d . . . . .
H50A H 0.4120 1.2273 0.4964 0.059 Uiso 1 1 calc R U . . .
H50B H 0.4012 1.2625 0.5829 0.059 Uiso 1 1 calc R U . . .
H50C H 0.4766 1.1669 0.5637 0.059 Uiso 1 1 calc R U . . .
C51A C 0.6374(15) 1.2246(12) 0.5761(11) 0.0418(10) Uani 1 1 d . . . . .
H51A H 0.6763 1.1670 0.5564 0.063 Uiso 1 1 calc R U . . .
H51B H 0.6172 1.2196 0.6302 0.063 Uiso 1 1 calc R U . . .
H51C H 0.6837 1.2630 0.5719 0.063 Uiso 1 1 calc R U . . .
C52A C 0.3850(15) 1.5013(13) 0.6173(10) 0.0376(9) Uani 1 1 d . . . . .
H52A H 0.4233 1.5209 0.5773 0.045 Uiso 1 1 calc R U . . .
C53A C 0.2194(19) 1.5263(17) 0.6933(13) 0.0713(17) Uani 1 1 d . . . . .
H53A H 0.1518 1.5232 0.6711 0.107 Uiso 1 1 calc R U . . .
H53B H 0.2037 1.5691 0.7348 0.107 Uiso 1 1 calc R U . . .
H53C H 0.2585 1.4692 0.7139 0.107 Uiso 1 1 calc R U . . .
C54A C 0.2389(17) 1.6350(13) 0.5982(12) 0.0482(11) Uani 1 1 d . . . . .
H54A H 0.2847 1.6411 0.5543 0.072 Uiso 1 1 calc R U . . .
H54B H 0.2350 1.6813 0.6354 0.072 Uiso 1 1 calc R U . . .
H54C H 0.1666 1.6392 0.5803 0.072 Uiso 1 1 calc R U . . .
Y1B Y -0.01317(7) 0.75249(6) 0.05082(5) 0.00736(5) Uani 1 1 d . . . . .
Mn1B Mn -0.23836(15) 0.80032(12) -0.09480(10) 0.00804(8) Uani 1 1 d . . . . .
Mn2B Mn 0.02808(15) 0.54279(12) -0.05725(10) 0.00854(8) Uani 1 1 d . . . . .
Mn3B Mn -0.01426(16) 0.58406(12) 0.20438(10) 0.00974(8) Uani 1 1 d . . . . .
Mn4B Mn -0.26787(15) 0.84841(12) 0.16660(10) 0.00756(7) Uani 1 1 d . . . . .
Na1B Na -0.2132(4) 0.6468(3) 0.0572(3) 0.01204(19) Uani 1 1 d . . . . .
O1B O -0.1194(7) 0.7152(6) -0.0508(5) 0.0103(3) Uani 1 1 d . . . . .
O2B O -0.2010(7) 0.7251(6) -0.1831(5) 0.0110(4) Uani 1 1 d . . . . .
O3B O 0.0315(8) 0.4805(6) -0.1469(5) 0.0135(4) Uani 1 1 d . . . . .
O4B O 0.0037(7) 0.5996(6) 0.0406(5) 0.0092(3) Uani 1 1 d . . . . .
O5B O 0.1089(7) 0.4463(6) 0.0056(5) 0.0110(3) Uani 1 1 d . . . . .
O6B O 0.0383(8) 0.4743(6) 0.2445(5) 0.0157(4) Uani 1 1 d . . . . .
O7B O -0.0898(7) 0.6933(6) 0.1597(5) 0.0098(3) Uani 1 1 d . . . . .
O8B O -0.1012(7) 0.6327(6) 0.2935(5) 0.0115(4) Uani 1 1 d . . . . .
O9B O -0.3438(7) 0.8725(6) 0.2592(5) 0.0116(4) Uani 1 1 d . . . . .
O10B O -0.2075(7) 0.8090(6) 0.0680(5) 0.0085(3) Uani 1 1 d . . . . .
O11B O -0.3695(7) 0.9328(6) 0.1039(5) 0.0103(3) Uani 1 1 d . . . . .
O12B O -0.3676(7) 0.8699(6) -0.1320(5) 0.0129(4) Uani 1 1 d . . . . .
O13B O -0.0515(7) 0.8734(6) -0.0246(5) 0.0125(4) Uani 1 1 d . . . . .
O14B O -0.1517(8) 0.8869(6) -0.1290(5) 0.0142(4) Uani 1 1 d . . . . .
O15B O 0.1180(8) 0.7142(6) -0.0406(5) 0.0135(4) Uani 1 1 d . . . . .
O16B O 0.1655(8) 0.5823(6) -0.0919(5) 0.0142(4) Uani 1 1 d . . . . .
O17B O 0.1343(7) 0.6944(6) 0.1253(5) 0.0141(4) Uani 1 1 d . . . . .
O18B O 0.1164(8) 0.6295(6) 0.2364(5) 0.0172(4) Uani 1 1 d . . . . .
O19B O -0.0213(8) 0.8548(6) 0.1397(5) 0.0140(4) Uani 1 1 d . . . . .
O20B O -0.1778(7) 0.9361(6) 0.1894(5) 0.0144(4) Uani 1 1 d . . . . .
O21B O -0.3334(8) 0.6858(6) -0.0489(5) 0.0189(4) Uani 1 1 d D . . . .
H21C H -0.392(4) 0.691(4) -0.024(4) 0.028 Uiso 1 1 d D U . . .
H21D H -0.330(6) 0.648(4) -0.081(3) 0.028 Uiso 1 1 d D U . . .
O22B O -0.1379(8) 0.5077(6) -0.0104(5) 0.0137(4) Uani 1 1 d D . . . .
H22C H -0.167(6) 0.500(5) -0.052(3) 0.021 Uiso 1 1 d D U . . .
H22D H -0.147(7) 0.470(4) 0.020(4) 0.021 Uiso 1 1 d D U . . .
O23B O -0.1893(8) 0.5537(6) 0.1662(5) 0.0151(4) Uani 1 1 d D . . . .
H23C H -0.184(6) 0.506(3) 0.146(4) 0.023 Uiso 1 1 d D U . . .
H23D H -0.237(4) 0.561(5) 0.200(3) 0.023 Uiso 1 1 d D U . . .
O24B O -0.3674(8) 0.7375(6) 0.1316(5) 0.0146(4) Uani 1 1 d D . . . .
H24E H -0.383(6) 0.719(4) 0.174(2) 0.022 Uiso 1 1 d D U . . .
H24F H -0.417(5) 0.737(5) 0.101(3) 0.022 Uiso 1 1 d D U . . .
O26B O -0.1415(8) 0.3889(6) 0.1087(5) 0.0227(17) Uani 1 1 d . . . . .
O27B O -0.3933(8) 0.6247(6) 0.2422(5) 0.0211(16) Uani 1 1 d . . . . .
O28B O -0.2825(9) 0.5202(7) -0.1227(6) 0.0216(5) Uani 1 1 d . . . . .
O29B O -0.4546(10) 0.3617(8) 0.1610(7) 0.0336(5) Uani 1 1 d . . . . .
O30B O -0.4394(12) 0.3031(9) -0.0323(8) 0.0511(7) Uani 1 1 d . . . . .
O25A O 0.5237(10) 0.9921(10) 0.5858(8) 0.0238(7) Uani 0.745(12) 1 d D . P A 1
C37A C 0.6219(11) 0.9583(11) 0.5722(9) 0.0175(7) Uani 0.745(12) 1 d D . P A 1
H37A H 0.6541 0.9835 0.5323 0.021 Uiso 0.745(12) 1 calc R U P A 1
N5A N 0.6843(11) 0.8906(12) 0.6086(10) 0.010(2) Uani 0.745(12) 1 d D . P A 1
C38A C 0.6490(15) 0.8512(12) 0.6747(10) 0.0237(9) Uani 0.745(12) 1 d D . P A 1
H38A H 0.6600 0.7893 0.6648 0.036 Uiso 0.745(12) 1 calc R U P A 1
H38B H 0.5725 0.8796 0.6847 0.036 Uiso 0.745(12) 1 calc R U P A 1
H38C H 0.6905 0.8577 0.7196 0.036 Uiso 0.745(12) 1 calc R U P A 1
C39A C 0.7980(12) 0.8550(12) 0.5856(12) 0.0215(8) Uani 0.745(12) 1 d D . P A 1
H39A H 0.8135 0.7928 0.5752 0.032 Uiso 0.745(12) 1 calc R U P A 1
H39B H 0.8437 0.8636 0.6272 0.032 Uiso 0.745(12) 1 calc R U P A 1
H39C H 0.8126 0.8849 0.5391 0.032 Uiso 0.745(12) 1 calc R U P A 1
O25C O 0.504(2) 0.961(3) 0.612(2) 0.0238(7) Uani 0.255(12) 1 d D . P A 2
C37C C 0.585(2) 0.910(3) 0.641(2) 0.0175(7) Uani 0.255(12) 1 d D . P A 2
H37C H 0.5750 0.8740 0.6828 0.021 Uiso 0.255(12) 1 calc R U P A 2
N5C N 0.684(2) 0.903(4) 0.617(3) 0.010(2) Uani 0.255(12) 1 d D . P A 2
C38C C 0.705(4) 0.942(3) 0.544(2) 0.0237(9) Uani 0.255(12) 1 d D . P A 2
H38H H 0.6363 0.9692 0.5187 0.036 Uiso 0.255(12) 1 calc R U P A 2
H38I H 0.7499 0.8966 0.5101 0.036 Uiso 0.255(12) 1 calc R U P A 2
H38J H 0.7417 0.9856 0.5536 0.036 Uiso 0.255(12) 1 calc R U P A 2
C39C C 0.779(2) 0.841(2) 0.651(2) 0.0215(8) Uani 0.255(12) 1 d D . P A 2
H39H H 0.8197 0.8017 0.6112 0.032 Uiso 0.255(12) 1 calc R U P A 2
H39I H 0.7551 0.8071 0.6912 0.032 Uiso 0.255(12) 1 calc R U P A 2
H39J H 0.8244 0.8729 0.6737 0.032 Uiso 0.255(12) 1 calc R U P A 2
O25B O -0.5348(10) 0.7432(11) 0.0301(8) 0.0238(7) Uani 0.712(12) 1 d D . P B 1
C37B C -0.6316(12) 0.7769(11) 0.0455(10) 0.0175(7) Uani 0.712(12) 1 d D . P B 1
H37B H -0.6601 0.7562 0.0900 0.021 Uiso 0.712(12) 1 calc R U P B 1
N5B N -0.6981(12) 0.8389(15) 0.0053(14) 0.010(2) Uani 0.712(12) 1 d D . P B 1
C38B C -0.6573(16) 0.8817(13) -0.0575(10) 0.0237(9) Uani 0.712(12) 1 d D . P B 1
H38D H -0.5919 0.8416 -0.0794 0.028 Uiso 0.712(12) 1 calc R U P B 1
H38E H -0.6409 0.9333 -0.0379 0.028 Uiso 0.712(12) 1 calc R U P B 1
H38F H -0.7118 0.8991 -0.0974 0.028 Uiso 0.712(12) 1 calc R U P B 1
C39B C -0.8084(12) 0.8789(13) 0.0313(12) 0.0215(8) Uani 0.712(12) 1 d D . P B 1
H39D H -0.8576 0.8781 -0.0105 0.032 Uiso 0.712(12) 1 calc R U P B 1
H39E H -0.8169 0.9390 0.0465 0.032 Uiso 0.712(12) 1 calc R U P B 1
H39F H -0.8249 0.8463 0.0755 0.032 Uiso 0.712(12) 1 calc R U P B 1
O25D O -0.511(2) 0.774(2) 0.005(2) 0.0238(7) Uani 0.288(12) 1 d D . P B 2
C37D C -0.590(2) 0.823(3) -0.026(2) 0.0175(7) Uani 0.288(12) 1 d D . P B 2
H37D H -0.5810 0.8451 -0.0755 0.021 Uiso 0.288(12) 1 calc R U P B 2
N5D N -0.688(2) 0.848(4) 0.007(3) 0.010(2) Uani 0.288(12) 1 d D . P B 2
C38D C -0.716(3) 0.797(3) 0.070(2) 0.0237(9) Uani 0.288(12) 1 d D . P B 2
H38K H -0.7445 0.7527 0.0483 0.036 Uiso 0.288(12) 1 calc R U P B 2
H38L H -0.7697 0.8356 0.1034 0.036 Uiso 0.288(12) 1 calc R U P B 2
H38M H -0.6511 0.7695 0.0991 0.036 Uiso 0.288(12) 1 calc R U P B 2
C39D C -0.7759(18) 0.8972(19) -0.0421(17) 0.0215(8) Uani 0.288(12) 1 d D . P B 2
H39K H -0.7464 0.9093 -0.0919 0.032 Uiso 0.288(12) 1 calc R U P B 2
H39L H -0.8140 0.9520 -0.0170 0.032 Uiso 0.288(12) 1 calc R U P B 2
H39M H -0.8259 0.8628 -0.0502 0.032 Uiso 0.288(12) 1 calc R U P B 2
N1B N -0.0756(9) 0.6437(7) -0.1024(6) 0.0086(4) Uani 1 1 d . . . . .
N2B N 0.0407(9) 0.5414(7) 0.1027(6) 0.0093(4) Uani 1 1 d . . . . .
N3B N -0.1689(8) 0.7452(7) 0.2103(6) 0.0084(4) Uani 1 1 d . . . . .
N4B N -0.2733(9) 0.8510(7) 0.0077(6) 0.0087(4) Uani 1 1 d . . . . .
N6B N -0.1487(9) 0.2664(7) 0.1710(6) 0.0185(17) Uani 1 1 d . . . . .
N7B N -0.5065(9) 0.5966(7) 0.3339(6) 0.0166(17) Uani 1 1 d . . . . .
N8B N -0.3466(10) 0.4395(8) -0.2045(7) 0.0180(5) Uani 1 1 d . . . . .
N9B N -0.5505(10) 0.4747(9) 0.0867(7) 0.0244(6) Uani 1 1 d . . . . .
N10B N -0.2950(12) 0.1833(10) -0.0180(8) 0.0344(7) Uani 1 1 d . . . . .
C1B C -0.1238(10) 0.6548(8) -0.1687(7) 0.0085(5) Uani 1 1 d . . . . .
C2B C -0.0915(10) 0.5870(8) -0.2274(7) 0.0094(5) Uani 1 1 d . . . . .
C3B C -0.1378(11) 0.6063(9) -0.3000(7) 0.0137(5) Uani 1 1 d . . . . .
H3B H -0.1858 0.6623 -0.3093 0.016 Uiso 1 1 calc R U . . .
C4B C -0.1146(12) 0.5449(9) -0.3588(7) 0.0173(6) Uani 1 1 d . . . . .
H4B H -0.1467 0.5584 -0.4078 0.021 Uiso 1 1 calc R U . . .
C5B C -0.0435(12) 0.4632(9) -0.3443(7) 0.0170(6) Uani 1 1 d . . . . .
H5B H -0.0282 0.4203 -0.3834 0.020 Uiso 1 1 calc R U . . .
C6B C 0.0048(11) 0.4440(9) -0.2737(7) 0.0139(5) Uani 1 1 d . . . . .
H6B H 0.0539 0.3882 -0.2653 0.017 Uiso 1 1 calc R U . . .
C7B C -0.0171(11) 0.5047(8) -0.2143(7) 0.0103(5) Uani 1 1 d . . . . .
C8B C 0.0934(10) 0.4632(8) 0.0786(7) 0.0088(4) Uani 1 1 d . . . . .
C9B C 0.1378(10) 0.3943(8) 0.1353(7) 0.0101(5) Uani 1 1 d . . . . .
C10B C 0.2088(11) 0.3160(8) 0.1097(7) 0.0125(5) Uani 1 1 d . . . . .
H10B H 0.2270 0.3093 0.0565 0.015 Uiso 1 1 calc R U . . .
C11B C 0.2529(12) 0.2485(9) 0.1591(8) 0.0163(5) Uani 1 1 d . . . . .
H11B H 0.3028 0.1967 0.1406 0.020 Uiso 1 1 calc R U . . .
C12B C 0.2232(11) 0.2574(9) 0.2374(8) 0.0168(6) Uani 1 1 d . . . . .
H12B H 0.2528 0.2110 0.2721 0.020 Uiso 1 1 calc R U . . .
C13B C 0.1520(11) 0.3321(9) 0.2641(7) 0.0152(6) Uani 1 1 d . . . . .
H13B H 0.1315 0.3359 0.3170 0.018 Uiso 1 1 calc R U . . .
C14B C 0.1079(11) 0.4042(8) 0.2150(7) 0.0116(5) Uani 1 1 d . . . . .
C15B C -0.1683(10) 0.7067(8) 0.2787(7) 0.0087(5) Uani 1 1 d . . . . .
C16B C -0.2515(10) 0.7477(8) 0.3373(7) 0.0092(5) Uani 1 1 d . . . . .
C17B C -0.2465(11) 0.7044(9) 0.4077(7) 0.0116(5) Uani 1 1 d . . . . .
H17B H -0.1900 0.6526 0.4164 0.014 Uiso 1 1 calc R U . . .
C18B C -0.3229(11) 0.7361(9) 0.4654(7) 0.0137(5) Uani 1 1 d . . . . .
H18B H -0.3192 0.7060 0.5131 0.016 Uiso 1 1 calc R U . . .
C19B C -0.4053(11) 0.8125(9) 0.4525(7) 0.0127(5) Uani 1 1 d . . . . .
H19B H -0.4581 0.8343 0.4916 0.015 Uiso 1 1 calc R U . . .
C20B C -0.4107(10) 0.8569(9) 0.3833(7) 0.0114(5) Uani 1 1 d . . . . .
H20B H -0.4675 0.9086 0.3754 0.014 Uiso 1 1 calc R U . . .
C21B C -0.3329(10) 0.8264(8) 0.3241(7) 0.0088(5) Uani 1 1 d . . . . .
C22B C -0.3555(10) 0.9146(8) 0.0321(7) 0.0085(5) Uani 1 1 d . . . . .
C23B C -0.4311(10) 0.9667(8) -0.0249(7) 0.0098(5) Uani 1 1 d . . . . .
C24B C -0.5082(11) 1.0438(9) 0.0020(7) 0.0148(5) Uani 1 1 d . . . . .
H24B H -0.5076 1.0601 0.0543 0.018 Uiso 1 1 calc R U . . .
C25B C -0.5823(12) 1.0946(10) -0.0458(8) 0.0199(6) Uani 1 1 d . . . . .
H25B H -0.6321 1.1464 -0.0272 0.024 Uiso 1 1 calc R U . . .
C26B C -0.5846(11) 1.0698(9) -0.1232(8) 0.0181(6) Uani 1 1 d . . . . .
H26B H -0.6371 1.1046 -0.1565 0.022 Uiso 1 1 calc R U . . .
C27B C -0.5111(11) 0.9951(9) -0.1510(7) 0.0149(6) Uani 1 1 d . . . . .
H27B H -0.5139 0.9792 -0.2033 0.018 Uiso 1 1 calc R U . . .
C28B C -0.4313(10) 0.9419(8) -0.1023(7) 0.0103(5) Uani 1 1 d . . . . .
C29B C -0.0815(11) 0.9066(8) -0.0885(7) 0.0117(5) Uani 1 1 d . . . . .
C30B C -0.0302(12) 0.9723(9) -0.1214(8) 0.0209(6) Uani 1 1 d . . . . .
H30D H 0.0459 0.9439 -0.1327 0.031 Uiso 1 1 calc R U . . .
H30E H -0.0367 1.0188 -0.0839 0.031 Uiso 1 1 calc R U . . .
H30F H -0.0665 0.9970 -0.1688 0.031 Uiso 1 1 calc R U . . .
C31B C 0.1802(11) 0.6551(9) -0.0815(7) 0.0121(5) Uani 1 1 d . . . . .
C32B C 0.2729(11) 0.6753(9) -0.1210(8) 0.0196(6) Uani 1 1 d . . . . .
H32D H 0.3207 0.6221 -0.1435 0.029 Uiso 1 1 calc R U . . .
H32E H 0.3126 0.6988 -0.0837 0.029 Uiso 1 1 calc R U . . .
H32F H 0.2466 0.7182 -0.1618 0.029 Uiso 1 1 calc R U . . .
C33B C 0.1566(11) 0.6763(9) 0.1958(7) 0.0160(5) Uani 1 1 d . . . . .
C34B C 0.2374(14) 0.7149(13) 0.2331(9) 0.0363(9) Uani 1 1 d . . . . .
H34D H 0.3100 0.6751 0.2263 0.054 Uiso 1 1 calc R U . . .
H34E H 0.2203 0.7235 0.2881 0.054 Uiso 1 1 calc R U . . .
H34F H 0.2340 0.7708 0.2087 0.054 Uiso 1 1 calc R U . . .
C35B C -0.0776(11) 0.9196(9) 0.1780(7) 0.0138(5) Uani 1 1 d . . . . .
C36B C -0.0184(13) 0.9750(11) 0.2161(10) 0.0358(10) Uani 1 1 d . . . . .
H36D H 0.0362 0.9848 0.1803 0.054 Uiso 1 1 calc R U . . .
H36E H 0.0164 0.9454 0.2624 0.054 Uiso 1 1 calc R U . . .
H36F H -0.0692 1.0309 0.2304 0.054 Uiso 1 1 calc R U . . .
C40B C -0.1909(9) 0.3406(7) 0.1405(6) 0.0149(17) Uani 1 1 d . . . . .
H40B H -0.2671 0.3615 0.1418 0.018 Uiso 1 1 calc R U . . .
C41B C -0.0329(12) 0.2258(8) 0.1715(8) 0.0231(16) Uani 1 1 d . . . . .
H41D H -0.0134 0.1793 0.1332 0.035 Uiso 1 1 calc R U . . .
H41E H -0.0117 0.2015 0.2227 0.035 Uiso 1 1 calc R U . . .
H41F H 0.0042 0.2694 0.1590 0.035 Uiso 1 1 calc R U . . .
C42B C -0.2164(8) 0.2201(6) 0.2136(5) 0.0247(17) Uani 1 1 d . . . . .
H42D H -0.2921 0.2542 0.2111 0.037 Uiso 1 1 calc R U . . .
H42E H -0.1947 0.2124 0.2675 0.037 Uiso 1 1 calc R U . . .
H42F H -0.2070 0.1631 0.1902 0.037 Uiso 1 1 calc R U . . .
C43B C -0.4500(11) 0.6427(9) 0.3021(8) 0.022(2) Uani 1 1 d . . . . .
H43B H -0.4521 0.6955 0.3268 0.027 Uiso 1 1 calc R U . . .
C44B C -0.5173(6) 0.5173(5) 0.3004(5) 0.0206(15) Uani 1 1 d . . . . .
H44D H -0.5842 0.5304 0.2716 0.031 Uiso 1 1 calc R U . . .
H44E H -0.5187 0.4754 0.3414 0.031 Uiso 1 1 calc R U . . .
H44F H -0.4562 0.4927 0.2654 0.031 Uiso 1 1 calc R U . . .
C45B C -0.5729(12) 0.6294(9) 0.4023(8) 0.0247(17) Uani 1 1 d . . . . .
H45D H -0.5585 0.6827 0.4198 0.037 Uiso 1 1 calc R U . . .
H45E H -0.5555 0.5856 0.4433 0.037 Uiso 1 1 calc R U . . .
H45F H -0.6490 0.6421 0.3896 0.037 Uiso 1 1 calc R U . . .
C46B C -0.2695(12) 0.4675(9) -0.1760(8) 0.0173(6) Uani 1 1 d . . . . .
H46B H -0.1993 0.4458 -0.1979 0.021 Uiso 1 1 calc R U . . .
C47B C -0.4525(12) 0.4658(11) -0.1707(9) 0.0280(8) Uani 1 1 d . . . . .
H47D H -0.5058 0.4788 -0.2116 0.042 Uiso 1 1 calc R U . . .
H47E H -0.4608 0.5177 -0.1394 0.042 Uiso 1 1 calc R U . . .
H47F H -0.4632 0.4188 -0.1382 0.042 Uiso 1 1 calc R U . . .
C48B C -0.3230(14) 0.3744(11) -0.2664(9) 0.0305(7) Uani 1 1 d . . . . .
H48D H -0.3762 0.3932 -0.3070 0.046 Uiso 1 1 calc R U . . .
H48E H -0.3263 0.3183 -0.2455 0.046 Uiso 1 1 calc R U . . .
H48F H -0.2510 0.3683 -0.2879 0.046 Uiso 1 1 calc R U . . .
C49B C -0.5361(13) 0.4010(11) 0.1281(9) 0.0283(7) Uani 1 1 d . . . . .
H49B H -0.5953 0.3777 0.1320 0.034 Uiso 1 1 calc R U . . .
C50B C -0.4599(15) 0.5097(12) 0.0715(11) 0.0396(9) Uani 1 1 d . . . . .
H50D H -0.4321 0.4946 0.0191 0.059 Uiso 1 1 calc R U . . .
H50E H -0.4029 0.4849 0.1084 0.059 Uiso 1 1 calc R U . . .
H50F H -0.4839 0.5730 0.0769 0.059 Uiso 1 1 calc R U . . .
C51B C -0.6470(15) 0.5133(12) 0.0439(11) 0.0418(10) Uani 1 1 d . . . . .
H51D H -0.6311 0.5049 -0.0114 0.063 Uiso 1 1 calc R U . . .
H51E H -0.6730 0.5756 0.0550 0.063 Uiso 1 1 calc R U . . .
H51F H -0.7023 0.4856 0.0589 0.063 Uiso 1 1 calc R U . . .
C52B C -0.3910(15) 0.2339(13) -0.0015(10) 0.0376(9) Uani 1 1 d . . . . .
H52B H -0.4282 0.2149 0.0394 0.045 Uiso 1 1 calc R U . . .
C53B C -0.2331(19) 0.2100(17) -0.0793(13) 0.0713(17) Uani 1 1 d . . . . .
H53D H -0.1567 0.1914 -0.0665 0.107 Uiso 1 1 calc R U . . .
H53E H -0.2574 0.2734 -0.0848 0.107 Uiso 1 1 calc R U . . .
H53F H -0.2436 0.1832 -0.1278 0.107 Uiso 1 1 calc R U . . .
C54B C -0.2498(17) 0.0985(13) 0.0176(12) 0.0482(11) Uani 1 1 d . . . . .
H54D H -0.1847 0.0982 0.0453 0.058 Uiso 1 1 calc R U . . .
H54E H -0.2317 0.0538 -0.0223 0.058 Uiso 1 1 calc R U . . .
H54F H -0.3025 0.0865 0.0538 0.058 Uiso 1 1 calc R U . . .

loop_
_atom_site_aniso_label
_atom_site_aniso_U_11
_atom_site_aniso_U_22
_atom_site_aniso_U_33
_atom_site_aniso_U_23
_atom_site_aniso_U_13
_atom_site_aniso_U_12
Y1A 0.00773(11) 0.00667(11) 0.00701(9) -0.00044(8) -0.00067(8) -0.00099(8)
Mn1A 0.00940(18) 0.00677(17) 0.00627(16) -0.00016(13) -0.00210(13) 0.00046(14)
Mn2A 0.01201(19) 0.00566(17) 0.00595(16) -0.00039(13) -0.00093(13) 0.00066(14)
Mn3A 0.01279(19) 0.00725(17) 0.00573(16) 0.00091(13) 0.00011(14) 0.00254(14)
Mn4A 0.00752(17) 0.00726(17) 0.00604(16) -0.00007(13) -0.00038(13) 0.00083(13)
Na1A 0.0141(5) 0.0108(5) 0.0099(4) 0.0010(4) -0.0013(4) -0.0016(4)
O1A 0.0136(9) 0.0062(8) 0.0079(8) -0.0032(6) -0.0024(6) 0.0025(7)
O2A 0.0141(9) 0.0093(9) 0.0077(8) -0.0005(7) -0.0020(7) 0.0001(7)
O3A 0.0211(10) 0.0079(8) 0.0086(8) -0.0014(7) -0.0024(7) 0.0007(7)
O4A 0.0143(9) 0.0063(8) 0.0048(7) 0.0019(6) -0.0014(6) 0.0004(7)
O5A 0.0144(9) 0.0084(8) 0.0073(8) -0.0006(6) -0.0002(6) 0.0014(7)
O6A 0.0213(10) 0.0098(9) 0.0097(8) 0.0026(7) 0.0028(7) 0.0052(8)
O7A 0.0102(9) 0.0085(8) 0.0076(8) -0.0003(6) 0.0020(6) 0.0021(7)
O8A 0.0141(9) 0.0091(8) 0.0079(8) 0.0011(6) 0.0007(7) 0.0020(7)
O9A 0.0115(9) 0.0113(9) 0.0090(8) 0.0001(7) 0.0000(7) 0.0016(7)
O10A 0.0095(8) 0.0085(8) 0.0056(7) 0.0014(6) -0.0029(6) 0.0006(7)
O11A 0.0111(9) 0.0094(8) 0.0080(8) 0.0001(6) -0.0003(6) 0.0007(7)
O12A 0.0139(9) 0.0112(9) 0.0101(8) -0.0010(7) -0.0052(7) 0.0020(7)
O13A 0.0135(9) 0.0100(9) 0.0131(8) 0.0028(7) -0.0005(7) -0.0022(7)
O14A 0.0164(9) 0.0148(9) 0.0119(9) 0.0031(7) -0.0017(7) -0.0056(7)
O15A 0.0140(9) 0.0128(9) 0.0130(9) -0.0013(7) 0.0030(7) -0.0030(7)
O16A 0.0151(9) 0.0115(9) 0.0148(9) -0.0019(7) 0.0024(7) -0.0022(7)
O17A 0.0108(9) 0.0170(10) 0.0118(9) -0.0014(7) -0.0031(7) 0.0005(7)
O18A 0.0164(10) 0.0206(10) 0.0128(9) 0.0015(7) -0.0039(7) -0.0024(8)
O19A 0.0145(9) 0.0123(9) 0.0147(9) -0.0050(7) 0.0000(7) -0.0032(7)
O20A 0.0110(9) 0.0140(9) 0.0181(9) -0.0043(7) 0.0003(7) -0.0034(7)
O21A 0.0226(11) 0.0164(10) 0.0153(10) -0.0031(8) -0.0035(8) -0.0017(9)
O22A 0.0173(10) 0.0114(9) 0.0125(9) 0.0022(7) -0.0037(7) -0.0041(8)
O23A 0.0177(10) 0.0122(9) 0.0142(9) 0.0000(7) 0.0036(8) -0.0026(8)
O24A 0.0128(9) 0.0165(10) 0.0140(9) 0.0029(8) -0.0008(7) -0.0034(8)
O26A 0.027(4) 0.016(3) 0.021(4) 0.007(3) 0.003(3) -0.002(3)
O27A 0.023(4) 0.019(3) 0.023(4) 0.001(3) 0.006(3) -0.007(3)
O28A 0.0263(12) 0.0159(10) 0.0217(11) -0.0018(8) -0.0110(9) -0.0038(9)
O29A 0.0273(13) 0.0341(13) 0.0353(13) 0.0083(10) -0.0052(10) -0.0026(10)
O30A 0.0563(19) 0.0460(17) 0.0484(17) 0.0050(14) -0.0132(14) -0.0102(15)
N1A 0.0116(10) 0.0049(9) 0.0081(9) -0.0019(7) 0.0007(8) -0.0004(8)
N2A 0.0113(11) 0.0070(10) 0.0075(9) 0.0032(8) -0.0021(8) 0.0005(8)
N3A 0.0078(10) 0.0082(10) 0.0074(9) -0.0013(7) 0.0008(7) 0.0004(8)
N4A 0.0081(10) 0.0081(10) 0.0084(9) 0.0021(8) -0.0032(8) 0.0002(8)
N6A 0.021(4) 0.018(4) 0.015(3) 0.004(3) -0.002(3) -0.004(3)
N7A 0.018(4) 0.014(4) 0.020(4) -0.001(3) 0.003(3) -0.009(3)
N8A 0.0156(12) 0.0184(12) 0.0196(12) -0.0063(9) 0.0021(9) -0.0042(9)
N9A 0.0198(13) 0.0234(13) 0.0290(14) 0.0005(11) -0.0058(10) -0.0042(11)
N10A 0.0349(17) 0.0399(18) 0.0338(16) -0.0033(13) 0.0064(13) -0.0195(14)
C1A 0.0098(11) 0.0084(11) 0.0075(11) 0.0015(9) 0.0002(9) -0.0033(9)
C2A 0.0124(12) 0.0089(11) 0.0074(10) -0.0011(9) 0.0005(9) -0.0041(9)
C3A 0.0156(13) 0.0129(13) 0.0109(11) -0.0009(9) -0.0027(9) -0.0014(10)
C4A 0.0215(14) 0.0180(14) 0.0106(12) -0.0023(10) -0.0045(10) -0.0022(11)
C5A 0.0227(15) 0.0162(14) 0.0117(12) -0.0061(10) -0.0002(10) -0.0048(11)
C6A 0.0173(13) 0.0102(12) 0.0133(12) -0.0025(9) 0.0007(10) -0.0026(10)
C7A 0.0130(12) 0.0096(12) 0.0091(11) -0.0007(9) 0.0009(9) -0.0043(10)
C8A 0.0088(11) 0.0078(11) 0.0091(11) -0.0003(8) -0.0003(8) -0.0012(9)
C9A 0.0093(12) 0.0080(11) 0.0118(11) 0.0016(9) -0.0015(9) -0.0008(9)
C10A 0.0133(13) 0.0097(12) 0.0134(12) 0.0000(9) -0.0014(10) -0.0013(10)
C11A 0.0174(13) 0.0090(12) 0.0191(13) -0.0018(10) -0.0015(10) 0.0017(10)
C12A 0.0198(15) 0.0117(12) 0.0161(13) 0.0058(10) -0.0043(11) 0.0000(11)
C13A 0.0197(15) 0.0127(13) 0.0109(12) 0.0016(10) -0.0019(10) -0.0008(11)
C14A 0.0122(12) 0.0091(12) 0.0122(12) 0.0013(9) -0.0018(9) -0.0011(10)
C15A 0.0091(12) 0.0076(11) 0.0094(11) -0.0014(9) -0.0015(9) -0.0025(9)
C16A 0.0090(12) 0.0108(11) 0.0075(11) -0.0012(9) 0.0006(9) -0.0022(9)
C17A 0.0111(12) 0.0110(12) 0.0121(11) 0.0006(9) -0.0007(9) -0.0023(9)
C18A 0.0164(13) 0.0163(13) 0.0088(11) 0.0012(10) 0.0016(9) -0.0056(11)
C19A 0.0107(12) 0.0164(13) 0.0108(11) -0.0032(10) 0.0032(9) -0.0039(10)
C20A 0.0087(12) 0.0119(12) 0.0125(12) -0.0018(9) 0.0007(9) -0.0011(10)
C21A 0.0101(12) 0.0095(11) 0.0072(11) -0.0023(9) -0.0011(9) -0.0033(9)
C22A 0.0087(11) 0.0073(11) 0.0107(11) 0.0005(9) -0.0012(9) -0.0041(9)
C23A 0.0082(11) 0.0098(11) 0.0108(11) 0.0017(9) -0.0010(9) -0.0014(9)
C24A 0.0147(13) 0.0139(13) 0.0121(12) -0.0010(10) -0.0006(10) 0.0014(10)
C25A 0.0189(15) 0.0168(14) 0.0168(13) -0.0005(11) -0.0013(11) 0.0063(11)
C26A 0.0134(13) 0.0187(14) 0.0163(13) 0.0051(10) -0.0046(10) 0.0050(11)
C27A 0.0133(13) 0.0172(14) 0.0115(12) 0.0022(10) -0.0028(10) -0.0003(11)
C28A 0.0090(12) 0.0097(12) 0.0122(11) 0.0011(9) 0.0000(9) -0.0029(9)
C29A 0.0117(12) 0.0079(11) 0.0141(12) 0.0005(9) 0.0026(9) -0.0008(9)
C30A 0.0233(15) 0.0205(15) 0.0230(15) 0.0102(12) -0.0047(12) -0.0126(12)
C31A 0.0092(12) 0.0153(13) 0.0105(11) 0.0021(9) -0.0008(9) -0.0017(10)
C32A 0.0172(14) 0.0191(14) 0.0232(15) -0.0053(11) 0.0093(11) -0.0069(12)
C33A 0.0108(12) 0.0218(14) 0.0131(12) -0.0031(10) -0.0020(10) -0.0008(11)
C34A 0.037(2) 0.067(3) 0.0159(15) 0.0058(16) -0.0097(13) -0.032(2)
C35A 0.0170(13) 0.0102(12) 0.0144(12) -0.0011(9) -0.0013(10) -0.0043(10)
C36A 0.0192(16) 0.0304(19) 0.061(3) -0.0302(19) 0.0061(17) -0.0121(14)
C40A 0.013(4) 0.013(4) 0.021(4) 0.005(3) -0.001(3) -0.009(3)
C41A 0.023(3) 0.020(3) 0.026(3) 0.005(3) -0.004(2) -0.008(2)
C42A 0.026(4) 0.026(4) 0.024(3) 0.000(2) 0.009(2) -0.011(3)
C43A 0.023(5) 0.017(4) 0.019(4) 0.002(3) -0.005(3) 0.008(3)
C44A 0.022(3) 0.018(3) 0.021(3) 0.001(2) 0.001(2) -0.005(2)
C45A 0.029(4) 0.024(3) 0.019(3) 0.004(2) 0.004(2) -0.004(3)
C46A 0.0152(13) 0.0162(14) 0.0192(14) 0.0038(11) -0.0043(11) -0.0022(11)
C47A 0.0177(17) 0.0336(18) 0.0343(17) -0.0133(14) 0.0076(13) -0.0101(14)
C48A 0.0281(17) 0.0307(18) 0.0310(17) -0.0176(14) 0.0025(13) -0.0053(14)
C49A 0.0224(17) 0.0266(17) 0.0361(18) -0.0006(14) -0.0026(14) -0.0074(14)
C50A 0.034(2) 0.045(2) 0.044(2) 0.0146(18) -0.0090(16) -0.0184(17)
C51A 0.0279(19) 0.039(2) 0.055(3) 0.010(2) -0.0179(18) -0.0033(17)
C52A 0.039(2) 0.042(2) 0.0326(19) 0.0000(16) 0.0018(16) -0.0128(18)
C53A 0.059(3) 0.078(4) 0.077(4) 0.018(3) 0.031(3) -0.023(3)
C54A 0.042(2) 0.042(2) 0.058(3) 0.001(2) 0.014(2) -0.0094(19)
Y1B 0.00773(11) 0.00667(11) 0.00701(9) -0.00044(8) -0.00067(8) -0.00099(8)
Mn1B 0.00940(18) 0.00677(17) 0.00627(16) -0.00016(13) -0.00210(13) 0.00046(14)
Mn2B 0.01201(19) 0.00566(17) 0.00595(16) -0.00039(13) -0.00093(13) 0.00066(14)
Mn3B 0.01279(19) 0.00725(17) 0.00573(16) 0.00091(13) 0.00011(14) 0.00254(14)
Mn4B 0.00752(17) 0.00726(17) 0.00604(16) -0.00007(13) -0.00038(13) 0.00083(13)
Na1B 0.0141(5) 0.0108(5) 0.0099(4) 0.0010(4) -0.0013(4) -0.0016(4)
O1B 0.0136(9) 0.0062(8) 0.0079(8) -0.0032(6) -0.0024(6) 0.0025(7)
O2B 0.0141(9) 0.0093(9) 0.0077(8) -0.0005(7) -0.0020(7) 0.0001(7)
O3B 0.0211(10) 0.0079(8) 0.0086(8) -0.0014(7) -0.0024(7) 0.0007(7)
O4B 0.0143(9) 0.0063(8) 0.0048(7) 0.0019(6) -0.0014(6) 0.0004(7)
O5B 0.0144(9) 0.0084(8) 0.0073(8) -0.0006(6) -0.0002(6) 0.0014(7)
O6B 0.0213(10) 0.0098(9) 0.0097(8) 0.0026(7) 0.0028(7) 0.0052(8)
O7B 0.0102(9) 0.0085(8) 0.0076(8) -0.0003(6) 0.0020(6) 0.0021(7)
O8B 0.0141(9) 0.0091(8) 0.0079(8) 0.0011(6) 0.0007(7) 0.0020(7)
O9B 0.0115(9) 0.0113(9) 0.0090(8) 0.0001(7) 0.0000(7) 0.0016(7)
O10B 0.0095(8) 0.0085(8) 0.0056(7) 0.0014(6) -0.0029(6) 0.0006(7)
O11B 0.0111(9) 0.0094(8) 0.0080(8) 0.0001(6) -0.0003(6) 0.0007(7)
O12B 0.0139(9) 0.0112(9) 0.0101(8) -0.0010(7) -0.0052(7) 0.0020(7)
O13B 0.0135(9) 0.0100(9) 0.0131(8) 0.0028(7) -0.0005(7) -0.0022(7)
O14B 0.0164(9) 0.0148(9) 0.0119(9) 0.0031(7) -0.0017(7) -0.0056(7)
O15B 0.0140(9) 0.0128(9) 0.0130(9) -0.0013(7) 0.0030(7) -0.0030(7)
O16B 0.0151(9) 0.0115(9) 0.0148(9) -0.0019(7) 0.0024(7) -0.0022(7)
O17B 0.0108(9) 0.0170(10) 0.0118(9) -0.0014(7) -0.0031(7) 0.0005(7)
O18B 0.0164(10) 0.0206(10) 0.0128(9) 0.0015(7) -0.0039(7) -0.0024(8)
O19B 0.0145(9) 0.0123(9) 0.0147(9) -0.0050(7) 0.0000(7) -0.0032(7)
O20B 0.0110(9) 0.0140(9) 0.0181(9) -0.0043(7) 0.0003(7) -0.0034(7)
O21B 0.0226(11) 0.0164(10) 0.0153(10) -0.0031(8) -0.0035(8) -0.0017(9)
O22B 0.0173(10) 0.0114(9) 0.0125(9) 0.0022(7) -0.0037(7) -0.0041(8)
O23B 0.0177(10) 0.0122(9) 0.0142(9) 0.0000(7) 0.0036(8) -0.0026(8)
O24B 0.0128(9) 0.0165(10) 0.0140(9) 0.0029(8) -0.0008(7) -0.0034(8)
O26B 0.027(4) 0.016(3) 0.021(4) 0.007(3) 0.003(3) -0.002(3)
O27B 0.023(4) 0.019(3) 0.023(4) 0.001(3) 0.006(3) -0.007(3)
O28B 0.0263(12) 0.0159(10) 0.0217(11) -0.0018(8) -0.0110(9) -0.0038(9)
O29B 0.0273(13) 0.0341(13) 0.0353(13) 0.0083(10) -0.0052(10) -0.0026(10)
O30B 0.0563(19) 0.0460(17) 0.0484(17) 0.0050(14) -0.0132(14) -0.0102(15)
O25A 0.0130(14) 0.0305(19) 0.0205(16) -0.0011(12) -0.0023(11) 0.0057(12)
C37A 0.0174(18) 0.0218(18) 0.0122(15) 0.0017(13) 0.0004(13) -0.0041(14)
N5A 0.0106(15) 0.009(5) 0.014(2) -0.001(3) -0.0026(16) -0.0065(19)
C38A 0.027(2) 0.021(2) 0.0234(19) 0.0081(15) 0.0046(16) -0.0081(17)
C39A 0.0098(17) 0.0186(19) 0.036(2) 0.0011(16) -0.0017(15) -0.0030(14)
O25C 0.0130(14) 0.0305(19) 0.0205(16) -0.0011(12) -0.0023(11) 0.0057(12)
C37C 0.0174(18) 0.0218(18) 0.0122(15) 0.0017(13) 0.0004(13) -0.0041(14)
N5C 0.0106(15) 0.009(5) 0.014(2) -0.001(3) -0.0026(16) -0.0065(19)
C38C 0.027(2) 0.021(2) 0.0234(19) 0.0081(15) 0.0046(16) -0.0081(17)
C39C 0.0098(17) 0.0186(19) 0.036(2) 0.0011(16) -0.0017(15) -0.0030(14)
O25B 0.0130(14) 0.0305(19) 0.0205(16) -0.0011(12) -0.0023(11) 0.0057(12)
C37B 0.0174(18) 0.0218(18) 0.0122(15) 0.0017(13) 0.0004(13) -0.0041(14)
N5B 0.0106(15) 0.009(5) 0.014(2) -0.001(3) -0.0026(16) -0.0065(19)
C38B 0.027(2) 0.021(2) 0.0234(19) 0.0081(15) 0.0046(16) -0.0081(17)
C39B 0.0098(17) 0.0186(19) 0.036(2) 0.0011(16) -0.0017(15) -0.0030(14)
O25D 0.0130(14) 0.0305(19) 0.0205(16) -0.0011(12) -0.0023(11) 0.0057(12)
C37D 0.0174(18) 0.0218(18) 0.0122(15) 0.0017(13) 0.0004(13) -0.0041(14)
N5D 0.0106(15) 0.009(5) 0.014(2) -0.001(3) -0.0026(16) -0.0065(19)
C38D 0.027(2) 0.021(2) 0.0234(19) 0.0081(15) 0.0046(16) -0.0081(17)
C39D 0.0098(17) 0.0186(19) 0.036(2) 0.0011(16) -0.0017(15) -0.0030(14)
N1B 0.0116(10) 0.0049(9) 0.0081(9) -0.0019(7) 0.0007(8) -0.0004(8)
N2B 0.0113(11) 0.0070(10) 0.0075(9) 0.0032(8) -0.0021(8) 0.0005(8)
N3B 0.0078(10) 0.0082(10) 0.0074(9) -0.0013(7) 0.0008(7) 0.0004(8)
N4B 0.0081(10) 0.0081(10) 0.0084(9) 0.0021(8) -0.0032(8) 0.0002(8)
N6B 0.021(4) 0.018(4) 0.015(3) 0.004(3) -0.002(3) -0.004(3)
N7B 0.018(4) 0.014(4) 0.020(4) -0.001(3) 0.003(3) -0.009(3)
N8B 0.0156(12) 0.0184(12) 0.0196(12) -0.0063(9) 0.0021(9) -0.0042(9)
N9B 0.0198(13) 0.0234(13) 0.0290(14) 0.0005(11) -0.0058(10) -0.0042(11)
N10B 0.0349(17) 0.0399(18) 0.0338(16) -0.0033(13) 0.0064(13) -0.0195(14)
C1B 0.0098(11) 0.0084(11) 0.0075(11) 0.0015(9) 0.0002(9) -0.0033(9)
C2B 0.0124(12) 0.0089(11) 0.0074(10) -0.0011(9) 0.0005(9) -0.0041(9)
C3B 0.0156(13) 0.0129(13) 0.0109(11) -0.0009(9) -0.0027(9) -0.0014(10)
C4B 0.0215(14) 0.0180(14) 0.0106(12) -0.0023(10) -0.0045(10) -0.0022(11)
C5B 0.0227(15) 0.0162(14) 0.0117(12) -0.0061(10) -0.0002(10) -0.0048(11)
C6B 0.0173(13) 0.0102(12) 0.0133(12) -0.0025(9) 0.0007(10) -0.0026(10)
C7B 0.0130(12) 0.0096(12) 0.0091(11) -0.0007(9) 0.0009(9) -0.0043(10)
C8B 0.0088(11) 0.0078(11) 0.0091(11) -0.0003(8) -0.0003(8) -0.0012(9)
C9B 0.0093(12) 0.0080(11) 0.0118(11) 0.0016(9) -0.0015(9) -0.0008(9)
C10B 0.0133(13) 0.0097(12) 0.0134(12) 0.0000(9) -0.0014(10) -0.0013(10)
C11B 0.0174(13) 0.0090(12) 0.0191(13) -0.0018(10) -0.0015(10) 0.0017(10)
C12B 0.0198(15) 0.0117(12) 0.0161(13) 0.0058(10) -0.0043(11) 0.0000(11)
C13B 0.0197(15) 0.0127(13) 0.0109(12) 0.0016(10) -0.0019(10) -0.0008(11)
C14B 0.0122(12) 0.0091(12) 0.0122(12) 0.0013(9) -0.0018(9) -0.0011(10)
C15B 0.0091(12) 0.0076(11) 0.0094(11) -0.0014(9) -0.0015(9) -0.0025(9)
C16B 0.0090(12) 0.0108(11) 0.0075(11) -0.0012(9) 0.0006(9) -0.0022(9)
C17B 0.0111(12) 0.0110(12) 0.0121(11) 0.0006(9) -0.0007(9) -0.0023(9)
C18B 0.0164(13) 0.0163(13) 0.0088(11) 0.0012(10) 0.0016(9) -0.0056(11)
C19B 0.0107(12) 0.0164(13) 0.0108(11) -0.0032(10) 0.0032(9) -0.0039(10)
C20B 0.0087(12) 0.0119(12) 0.0125(12) -0.0018(9) 0.0007(9) -0.0011(10)
C21B 0.0101(12) 0.0095(11) 0.0072(11) -0.0023(9) -0.0011(9) -0.0033(9)
C22B 0.0087(11) 0.0073(11) 0.0107(11) 0.0005(9) -0.0012(9) -0.0041(9)
C23B 0.0082(11) 0.0098(11) 0.0108(11) 0.0017(9) -0.0010(9) -0.0014(9)
C24B 0.0147(13) 0.0139(13) 0.0121(12) -0.0010(10) -0.0006(10) 0.0014(10)
C25B 0.0189(15) 0.0168(14) 0.0168(13) -0.0005(11) -0.0013(11) 0.0063(11)
C26B 0.0134(13) 0.0187(14) 0.0163(13) 0.0051(10) -0.0046(10) 0.0050(11)
C27B 0.0133(13) 0.0172(14) 0.0115(12) 0.0022(10) -0.0028(10) -0.0003(11)
C28B 0.0090(12) 0.0097(12) 0.0122(11) 0.0011(9) 0.0000(9) -0.0029(9)
C29B 0.0117(12) 0.0079(11) 0.0141(12) 0.0005(9) 0.0026(9) -0.0008(9)
C30B 0.0233(15) 0.0205(15) 0.0230(15) 0.0102(12) -0.0047(12) -0.0126(12)
C31B 0.0092(12) 0.0153(13) 0.0105(11) 0.0021(9) -0.0008(9) -0.0017(10)
C32B 0.0172(14) 0.0191(14) 0.0232(15) -0.0053(11) 0.0093(11) -0.0069(12)
C33B 0.0108(12) 0.0218(14) 0.0131(12) -0.0031(10) -0.0020(10) -0.0008(11)
C34B 0.037(2) 0.067(3) 0.0159(15) 0.0058(16) -0.0097(13) -0.032(2)
C35B 0.0170(13) 0.0102(12) 0.0144(12) -0.0011(9) -0.0013(10) -0.0043(10)
C36B 0.0192(16) 0.0304(19) 0.061(3) -0.0302(19) 0.0061(17) -0.0121(14)
C40B 0.013(4) 0.013(4) 0.021(4) 0.005(3) -0.001(3) -0.009(3)
C41B 0.023(3) 0.020(3) 0.026(3) 0.005(3) -0.004(2) -0.008(2)
C42B 0.026(4) 0.026(4) 0.024(3) 0.000(2) 0.009(2) -0.011(3)
C43B 0.023(5) 0.017(4) 0.019(4) 0.002(3) -0.005(3) 0.008(3)
C44B 0.022(3) 0.018(3) 0.021(3) 0.001(2) 0.001(2) -0.005(2)
C45B 0.029(4) 0.024(3) 0.019(3) 0.004(2) 0.004(2) -0.004(3)
C46B 0.0152(13) 0.0162(14) 0.0192(14) 0.0038(11) -0.0043(11) -0.0022(11)
C47B 0.0177(17) 0.0336(18) 0.0343(17) -0.0133(14) 0.0076(13) -0.0101(14)
C48B 0.0281(17) 0.0307(18) 0.0310(17) -0.0176(14) 0.0025(13) -0.0053(14)
C49B 0.0224(17) 0.0266(17) 0.0361(18) -0.0006(14) -0.0026(14) -0.0074(14)
C50B 0.034(2) 0.045(2) 0.044(2) 0.0146(18) -0.0090(16) -0.0184(17)
C51B 0.0279(19) 0.039(2) 0.055(3) 0.010(2) -0.0179(18) -0.0033(17)
C52B 0.039(2) 0.042(2) 0.0326(19) 0.0000(16) 0.0018(16) -0.0128(18)
C53B 0.059(3) 0.078(4) 0.077(4) 0.018(3) 0.031(3) -0.023(3)
C54B 0.042(2) 0.042(2) 0.058(3) 0.001(2) 0.014(2) -0.0094(19)

loop_
_atom_type_symbol
_atom_type_description
_atom_type_scat_dispersion_real
_atom_type_scat_dispersion_imag
_atom_type_scat_source
C C 0.0033 0.0016 'International Tables Vol C Tables 4.2.6.8 and 6.1.1.4'
H H 0.0000 0.0000 'International Tables Vol C Tables 4.2.6.8 and 6.1.1.4'
N N 0.0061 0.0033 'International Tables Vol C Tables 4.2.6.8 and 6.1.1.4'
O O 0.0106 0.0060 'International Tables Vol C Tables 4.2.6.8 and 6.1.1.4'
Na Na 0.0362 0.0249 'International Tables Vol C Tables 4.2.6.8 and 6.1.1.4'
Mn Mn 0.3368 0.7283 'International Tables Vol C Tables 4.2.6.8 and 6.1.1.4'
Y Y -2.7962 3.5667 'International Tables Vol C Tables 4.2.6.8 and 6.1.1.4'

loop_
_geom_angle_atom_site_label_1
_geom_angle_atom_site_label_2
_geom_angle_atom_site_label_3
_geom_angle
O19A Y1A O15A 122.8(4)
O19A Y1A O13A 79.0(3)
O15A Y1A O13A 78.2(3)
O19A Y1A O17A 75.6(3)
O15A Y1A O17A 79.0(3)
O13A Y1A O17A 128.5(3)
O19A Y1A O4A 141.4(3)
O15A Y1A O4A 80.3(3)
O13A Y1A O4A 139.1(3)
O17A Y1A O4A 79.9(3)
O19A Y1A O10A 79.8(3)
O15A Y1A O10A 142.6(3)
O13A Y1A O10A 77.9(3)
O17A Y1A O10A 138.1(3)
O4A Y1A O10A 100.0(3)
O19A Y1A O7A 79.6(3)
O15A Y1A O7A 141.9(3)
O13A Y1A O7A 139.4(3)
O17A Y1A O7A 77.9(3)
O4A Y1A O7A 66.2(3)
O10A Y1A O7A 64.6(3)
O19A Y1A O1A 141.2(3)
O15A Y1A O1A 82.2(3)
O13A Y1A O1A 78.1(3)
O17A Y1A O1A 142.3(3)
O4A Y1A O1A 64.9(3)
O10A Y1A O1A 65.0(3)
O7A Y1A O1A 98.4(3)
O19A Y1A Na1A 117.8(3)
O15A Y1A Na1A 119.4(3)
O13A Y1A Na1A 114.6(3)
O17A Y1A Na1A 116.9(3)
O4A Y1A Na1A 50.7(2)
O10A Y1A Na1A 49.4(2)
O7A Y1A Na1A 49.9(2)
O1A Y1A Na1A 48.5(2)
O12A Mn1A O1A 169.4(4)
O12A Mn1A O2A 96.5(4)
O1A Mn1A O2A 81.8(4)
O12A Mn1A N4A 90.7(4)
O1A Mn1A N4A 89.1(4)
O2A Mn1A N4A 166.8(4)
O12A Mn1A O14A 94.2(4)
O1A Mn1A O14A 96.4(4)
O2A Mn1A O14A 96.4(4)
N4A Mn1A O14A 94.1(4)
O12A Mn1A Na1A 124.6(3)
O1A Mn1A Na1A 46.2(3)
O2A Mn1A Na1A 101.0(3)
N4A Mn1A Na1A 65.9(3)
O14A Mn1A Na1A 134.6(3)
O3A Mn2A O4A 169.9(4)
O3A Mn2A O5A 97.3(4)
O4A Mn2A O5A 81.7(4)
O3A Mn2A N1A 91.3(4)
O4A Mn2A N1A 88.1(4)
O5A Mn2A N1A 167.0(4)
O3A Mn2A O16A 92.3(4)
O4A Mn2A O16A 97.7(4)
O5A Mn2A O16A 95.0(4)
N1A Mn2A O16A 94.5(4)
O3A Mn2A O22A 91.3(4)
O4A Mn2A O22A 78.6(3)
O5A Mn2A O22A 86.9(4)
N1A Mn2A O22A 83.2(4)
O16A Mn2A O22A 175.7(3)
O3A Mn2A Na1A 125.3(3)
O4A Mn2A Na1A 46.2(3)
O5A Mn2A Na1A 104.6(3)
N1A Mn2A Na1A 62.3(3)
O16A Mn2A Na1A 133.6(3)
O22A Mn2A Na1A 42.1(2)
O6A Mn3A O7A 171.1(5)
O6A Mn3A O8A 95.6(4)
O7A Mn3A O8A 82.2(4)
O6A Mn3A N2A 91.1(4)
O7A Mn3A N2A 89.2(4)
O8A Mn3A N2A 165.9(4)
O6A Mn3A O18A 95.5(4)
O7A Mn3A O18A 93.3(4)
O8A Mn3A O18A 93.3(4)
N2A Mn3A O18A 98.4(4)
O6A Mn3A Na1A 125.8(3)
O7A Mn3A Na1A 46.8(3)
O8A Mn3A Na1A 100.3(3)
N2A Mn3A Na1A 65.8(3)
O18A Mn3A Na1A 134.3(3)
O9A Mn4A O10A 169.1(4)
O9A Mn4A O11A 97.0(4)
O10A Mn4A O11A 82.0(4)
O9A Mn4A N3A 91.0(4)
O10A Mn4A N3A 88.2(4)
O11A Mn4A N3A 166.9(4)
O9A Mn4A O20A 92.9(4)
O10A Mn4A O20A 98.0(4)
O11A Mn4A O20A 92.7(4)
N3A Mn4A O20A 97.3(4)
O9A Mn4A Na1A 126.4(3)
O10A Mn4A Na1A 44.4(3)
O11A Mn4A Na1A 104.1(3)
N3A Mn4A Na1A 62.8(3)
O20A Mn4A Na1A 133.7(3)
O23A Na1A O21A 138.2(4)
O23A Na1A O24A 84.8(4)
O21A Na1A O24A 83.4(4)
O23A Na1A O22A 82.0(3)
O21A Na1A O22A 85.7(4)
O24A Na1A O22A 145.8(4)
O23A Na1A O1A 146.1(4)
O21A Na1A O1A 71.5(3)
O24A Na1A O1A 120.8(4)
O22A Na1A O1A 85.6(3)
O23A Na1A O10A 121.8(4)
O21A Na1A O10A 90.1(3)
O24A Na1A O10A 68.1(3)
O22A Na1A O10A 144.4(4)
O1A Na1A O10A 59.7(3)
O23A Na1A O7A 69.9(3)
O21A Na1A O7A 148.4(4)
O24A Na1A O7A 86.3(3)
O22A Na1A O7A 117.8(3)
O1A Na1A O7A 88.7(3)
O10A Na1A O7A 58.3(3)
O23A Na1A O4A 87.6(3)
O21A Na1A O4A 123.0(4)
O24A Na1A O4A 144.7(4)
O22A Na1A O4A 66.1(3)
O1A Na1A O4A 58.5(3)
O10A Na1A O4A 87.3(3)
O7A Na1A O4A 58.8(3)
O23A Na1A Y1A 109.6(3)
O21A Na1A Y1A 112.2(3)
O24A Na1A Y1A 108.2(3)
O22A Na1A Y1A 106.0(3)
O1A Na1A Y1A 44.6(2)
O10A Na1A Y1A 44.0(2)
O7A Na1A Y1A 44.1(2)
O4A Na1A Y1A 43.3(2)
O23A Na1A Mn1A 174.2(3)
O21A Na1A Mn1A 46.9(3)
O24A Na1A Mn1A 93.8(3)
O22A Na1A Mn1A 102.1(3)
O1A Na1A Mn1A 31.9(2)
O10A Na1A Mn1A 52.69(19)
O7A Na1A Mn1A 104.4(2)
O4A Na1A Mn1A 90.3(2)
Y1A Na1A Mn1A 65.45(10)
O23A Na1A Mn3A 45.2(3)
O21A Na1A Mn3A 175.0(3)
O24A Na1A Mn3A 101.2(3)
O22A Na1A Mn3A 91.5(3)
O1A Na1A Mn3A 104.1(3)
O10A Na1A Mn3A 89.6(2)
O7A Na1A Mn3A 31.4(2)
O4A Na1A Mn3A 51.96(19)
Y1A Na1A Mn3A 64.51(10)
Mn1A Na1A Mn3A 129.96(17)
O23A Na1A Mn2A 101.0(3)
O21A Na1A Mn2A 96.3(3)
O24A Na1A Mn2A 171.1(3)
O22A Na1A Mn2A 42.7(2)
O1A Na1A Mn2A 51.2(2)
O10A Na1A Mn2A 103.0(2)
O7A Na1A Mn2A 89.3(2)
O4A Na1A Mn2A 30.66(18)
Y1A Na1A Mn2A 63.62(10)
Mn1A Na1A Mn2A 79.68(11)
Mn3A Na1A Mn2A 78.80(11)
O23A Na1A H21A 124.9(13)
O21A Na1A H21A 18.2(9)
O24A Na1A H21A 93.7(14)
O22A Na1A H21A 69.1(10)
O1A Na1A H21A 78.5(15)
O10A Na1A H21A 108.0(10)
O7A Na1A H21A 165.1(12)
O4A Na1A H21A 118.5(15)
Y1A Na1A H21A 122.7(15)
Mn1A Na1A H21A 60.7(12)
Mn3A Na1A H21A 160.3(9)
Mn2A Na1A H21A 88.5(14)
O23A Na1A H23A 18.1(8)
O21A Na1A H23A 125.6(14)
O24A Na1A H23A 68.1(10)
O22A Na1A H23A 92.9(14)
O1A Na1A H23A 162.7(13)
O10A Na1A H23A 117.7(16)
O7A Na1A H23A 76.8(16)
O4A Na1A H23A 105.2(10)
Y1A Na1A H23A 120.3(16)
Mn1A Na1A H23A 161.9(10)
Mn3A Na1A H23A 58.7(13)
Mn2A Na1A H23A 118.4(9)
H21A Na1A H23A 117(2)
N1A O1A Mn1A 112.6(7)
N1A O1A Y1A 122.0(7)
Mn1A O1A Y1A 120.6(4)
N1A O1A Na1A 103.8(7)
Mn1A O1A Na1A 101.9(4)
Y1A O1A Na1A 86.9(3)
C1A O2A Mn1A 112.2(7)
C7A O3A Mn2A 130.1(8)
N2A O4A Mn2A 112.0(7)
N2A O4A Y1A 122.2(7)
Mn2A O4A Y1A 121.4(4)
N2A O4A Na1A 102.8(7)
Mn2A O4A Na1A 103.2(4)
Y1A O4A Na1A 86.0(3)
C8A O5A Mn2A 111.9(8)
C14A O6A Mn3A 129.5(8)
N3A O7A Mn3A 111.6(6)
N3A O7A Y1A 124.2(6)
Mn3A O7A Y1A 120.6(4)
N3A O7A Na1A 102.1(6)
Mn3A O7A Na1A 101.9(4)
Y1A O7A Na1A 86.1(3)
C15A O8A Mn3A 112.3(7)
C21A O9A Mn4A 130.1(8)
N4A O10A Mn4A 112.2(7)
N4A O10A Y1A 121.8(6)
Mn4A O10A Y1A 120.2(4)
N4A O10A Na1A 103.1(7)
Mn4A O10A Na1A 105.3(4)
Y1A O10A Na1A 86.7(3)
C22A O11A Mn4A 112.0(8)
C28A O12A Mn1A 129.4(8)
C29A O13A Y1A 146.4(9)
C29A O14A Mn1A 123.7(8)
C31A O15A Y1A 147.9(9)
C31A O16A Mn2A 125.5(8)
C33A O17A Y1A 138.7(9)
C33A O18A Mn3A 123.2(9)
C35A O19A Y1A 148.9(9)
C35A O20A Mn4A 123.4(9)
Na1A O21A H21A 96(5)
Na1A O21A H21B 120(5)
H21A O21A H21B 107(5)
Na1A O22A Mn2A 95.2(4)
Na1A O22A H22A 117(6)
Mn2A O22A H22A 119(6)
Na1A O22A H22B 102(5)
Mn2A O22A H22B 115(6)
H22A O22A H22B 107(5)
Na1A O23A H23A 97(5)
Na1A O23A H23B 123(5)
H23A O23A H23B 108(5)
Na1A O24A H24C 115(6)
Na1A O24A H24D 98(5)
H24C O24A H24D 108(5)
C1A N1A O1A 112.9(10)
C1A N1A Mn2A 129.7(9)
O1A N1A Mn2A 116.5(7)
C8A N2A O4A 113.2(10)
C8A N2A Mn3A 129.9(9)
O4A N2A Mn3A 116.5(7)
C15A N3A O7A 114.2(10)
C15A N3A Mn4A 129.5(9)
O7A N3A Mn4A 115.5(7)
C22A N4A O10A 113.2(10)
C22A N4A Mn1A 130.2(9)
O10A N4A Mn1A 116.2(7)
C40A N6A C42A 122.1(12)
C40A N6A C41A 120.5(11)
C42A N6A C41A 117.4(10)
C43A N7A C45A 122.1(10)
C43A N7A C44A 120.0(11)
C45A N7A C44A 117.9(10)
C46A N8A C48A 121.4(13)
C46A N8A C47A 121.4(12)
C48A N8A C47A 117.1(13)
C49A N9A C50A 120.5(14)
C49A N9A C51A 120.7(15)
C50A N9A C51A 117.8(14)
C52A N10A C53A 121.3(17)
C52A N10A C54A 121.5(15)
C53A N10A C54A 117.1(16)
O2A C1A N1A 120.2(11)
O2A C1A C2A 119.1(11)
N1A C1A C2A 120.7(11)
C7A C2A C3A 119.9(12)
C7A C2A C1A 122.4(11)
C3A C2A C1A 117.6(11)
C4A C3A C2A 121.5(12)
C4A C3A H3A 119.3
C2A C3A H3A 119.3
C3A C4A C5A 119.7(12)
C3A C4A H4A 120.2
C5A C4A H4A 120.2
C6A C5A C4A 120.3(13)
C6A C5A H5A 119.9
C4A C5A H5A 119.9
C5A C6A C7A 121.0(12)
C5A C6A H6A 119.5
C7A C6A H6A 119.5
O3A C7A C2A 125.1(11)
O3A C7A C6A 117.3(11)
C2A C7A C6A 117.6(11)
O5A C8A N2A 119.9(11)
O5A C8A C9A 119.9(11)
N2A C8A C9A 120.1(11)
C14A C9A C10A 119.6(12)
C14A C9A C8A 123.3(11)
C10A C9A C8A 117.1(11)
C11A C10A C9A 120.2(12)
C11A C10A H10A 119.9
C9A C10A H10A 119.9
C12A C11A C10A 119.3(13)
C12A C11A H11A 120.4
C10A C11A H11A 120.4
C11A C12A C13A 121.1(12)
C11A C12A H12A 119.4
C13A C12A H12A 119.4
C14A C13A C12A 120.0(12)
C14A C13A H13A 120.0
C12A C13A H13A 120.0
O6A C14A C13A 116.3(11)
O6A C14A C9A 124.0(11)
C13A C14A C9A 119.8(12)
N3A C15A O8A 119.3(11)
N3A C15A C16A 121.5(11)
O8A C15A C16A 119.2(11)
C21A C16A C17A 119.0(11)
C21A C16A C15A 123.2(11)
C17A C16A C15A 117.7(11)
C18A C17A C16A 122.0(12)
C18A C17A H17A 119.0
C16A C17A H17A 119.0
C17A C18A C19A 118.8(12)
C17A C18A H18A 120.6
C19A C18A H18A 120.6
C20A C19A C18A 120.9(12)
C20A C19A H19A 119.6
C18A C19A H19A 119.6
C19A C20A C21A 121.4(12)
C19A C20A H20A 119.3
C21A C20A H20A 119.3
O9A C21A C16A 124.2(11)
O9A C21A C20A 117.9(11)
C16A C21A C20A 117.9(11)
N4A C22A O11A 119.8(11)
N4A C22A C23A 120.7(11)
O11A C22A C23A 119.5(11)
C24A C23A C28A 118.8(11)
C24A C23A C22A 118.6(11)
C28A C23A C22A 122.6(11)
C25A C24A C23A 121.3(12)
C25A C24A H24A 119.3
C23A C24A H24A 119.3
C24A C25A C26A 119.2(13)
C24A C25A H25A 120.4
C26A C25A H25A 120.4
C27A C26A C25A 120.6(13)
C27A C26A H26A 119.7
C25A C26A H26A 119.7
C26A C27A C28A 121.2(12)
C26A C27A H27A 119.4
C28A C27A H27A 119.4
O12A C28A C27A 118.4(11)
O12A C28A C23A 122.8(11)
C27A C28A C23A 118.8(12)
O14A C29A O13A 125.3(12)
O14A C29A C30A 117.8(11)
O13A C29A C30A 116.9(12)
C29A C30A H30A 109.5
C29A C30A H30B 109.5
H30A C30A H30B 109.5
C29A C30A H30C 109.5
H30A C30A H30C 109.5
H30B C30A H30C 109.5
O15A C31A O16A 125.3(12)
O15A C31A C32A 117.1(12)
O16A C31A C32A 117.6(11)
C31A C32A H32A 109.5
C31A C32A H32B 109.5
H32A C32A H32B 109.5
C31A C32A H32C 109.5
H32A C32A H32C 109.5
H32B C32A H32C 109.5
O17A C33A O18A 125.3(13)
O17A C33A C34A 117.8(14)
O18A C33A C34A 117.0(12)
C33A C34A H34A 109.5
C33A C34A H34B 109.5
H34A C34A H34B 109.5
C33A C34A H34C 109.5
H34A C34A H34C 109.5
H34B C34A H34C 109.5
O19A C35A O20A 125.5(13)
O19A C35A C36A 116.2(13)
O20A C35A C36A 118.3(12)
C35A C36A H36A 109.5
C35A C36A H36B 109.5
H36A C36A H36B 109.5
C35A C36A H36C 109.5
H36A C36A H36C 109.5
H36B C36A H36C 109.5
O26A C40A N6A 123.0(12)
O26A C40A H40A 118.5
N6A C40A H40A 118.5
N6A C41A H41A 109.5
N6A C41A H41B 109.5
H41A C41A H41B 109.5
N6A C41A H41C 109.5
H41A C41A H41C 109.5
H41B C41A H41C 109.5
N6A C42A H42A 109.5
N6A C42A H42B 109.5
H42A C42A H42B 109.5
N6A C42A H42C 109.5
H42A C42A H42C 109.5
H42B C42A H42C 109.5
O27A C43A N7A 123.2(12)
O27A C43A H43A 118.4
N7A C43A H43A 118.4
N7A C44A H44A 109.5
N7A C44A H44B 109.5
H44A C44A H44B 109.5
N7A C44A H44C 109.5
H44A C44A H44C 109.5
H44B C44A H44C 109.5
N7A C45A H45A 109.5
N7A C45A H45B 109.5
H45A C45A H45B 109.5
N7A C45A H45C 109.5
H45A C45A H45C 109.5
H45B C45A H45C 109.5
O28A C46A N8A 125.5(14)
O28A C46A H46A 117.3
N8A C46A H46A 117.3
N8A C47A H47A 109.5
N8A C47A H47B 109.5
H47A C47A H47B 109.5
N8A C47A H47C 109.5
H47A C47A H47C 109.5
H47B C47A H47C 109.5
N8A C48A H48A 109.5
N8A C48A H48B 109.5
H48A C48A H48B 109.5
N8A C48A H48C 109.5
H48A C48A H48C 109.5
H48B C48A H48C 109.5
O29A C49A N9A 125.8(17)
O29A C49A H49A 117.1
N9A C49A H49A 117.1
N9A C50A H50A 109.5
N9A C50A H50B 109.5
H50A C50A H50B 109.5
N9A C50A H50C 109.5
H50A C50A H50C 109.5
H50B C50A H50C 109.5
N9A C51A H51A 109.5
N9A C51A H51B 109.5
H51A C51A H51B 109.5
N9A C51A H51C 109.5
H51A C51A H51C 109.5
H51B C51A H51C 109.5
O30A C52A N10A 124.9(18)
O30A C52A H52A 117.6
N10A C52A H52A 117.6
N10A C53A H53A 109.5
N10A C53A H53B 109.5
H53A C53A H53B 109.5
N10A C53A H53C 109.5
H53A C53A H53C 109.5
H53B C53A H53C 109.5
N10A C54A H54A 109.5
N10A C54A H54B 109.5
H54A C54A H54B 109.5
N10A C54A H54C 109.5
H54A C54A H54C 109.5
H54B C54A H54C 109.5
O19B Y1B O15B 123.4(4)
O19B Y1B O13B 79.5(3)
O15B Y1B O13B 78.4(3)
O19B Y1B O17B 75.8(3)
O15B Y1B O17B 79.1(3)
O13B Y1B O17B 129.0(3)
O19B Y1B O4B 140.8(3)
O15B Y1B O4B 80.0(3)
O13B Y1B O4B 139.3(3)
O17B Y1B O4B 79.2(3)
O19B Y1B O7B 79.5(3)
O15B Y1B O7B 141.6(3)
O13B Y1B O7B 139.5(3)
O17B Y1B O7B 77.8(3)
O4B Y1B O7B 65.9(3)
O19B Y1B O10B 80.2(3)
O15B Y1B O10B 142.5(3)
O13B Y1B O10B 78.2(3)
O17B Y1B O10B 138.1(3)
O4B Y1B O10B 99.7(3)
O7B Y1B O10B 64.3(3)
O19B Y1B O1B 141.2(3)
O15B Y1B O1B 81.9(3)
O13B Y1B O1B 77.8(3)
O17B Y1B O1B 142.1(3)
O4B Y1B O1B 65.2(3)
O7B Y1B O1B 98.2(3)
O10B Y1B O1B 64.7(3)
O19B Y1B Na1B 117.6(3)
O15B Y1B Na1B 119.0(3)
O13B Y1B Na1B 114.4(3)
O17B Y1B Na1B 116.5(3)
O4B Y1B Na1B 50.7(2)
O7B Y1B Na1B 49.7(2)
O10B Y1B Na1B 49.0(2)
O1B Y1B Na1B 48.5(2)
O12B Mn1B O1B 169.9(4)
O12B Mn1B O2B 96.4(4)
O1B Mn1B O2B 82.6(4)
O12B Mn1B N4B 90.9(4)
O1B Mn1B N4B 88.3(4)
O2B Mn1B N4B 166.5(4)
O12B Mn1B O14B 94.0(4)
O1B Mn1B O14B 96.1(4)
O2B Mn1B O14B 96.8(4)
N4B Mn1B O14B 94.0(4)
O12B Mn1B Na1B 124.8(3)
O1B Mn1B Na1B 46.2(3)
O2B Mn1B Na1B 101.4(3)
N4B Mn1B Na1B 65.2(3)
O14B Mn1B Na1B 134.2(3)
O3B Mn2B O4B 169.9(4)
O3B Mn2B O5B 97.1(4)
O4B Mn2B O5B 81.7(4)
O3B Mn2B N1B 90.5(4)
O4B Mn2B N1B 89.2(4)
O5B Mn2B N1B 167.7(4)
O3B Mn2B O16B 92.7(4)
O4B Mn2B O16B 97.4(4)
O5B Mn2B O16B 94.6(4)
N1B Mn2B O16B 94.6(4)
O3B Mn2B O22B 91.4(4)
O4B Mn2B O22B 78.5(3)
O5B Mn2B O22B 87.1(4)
N1B Mn2B O22B 83.1(4)
O16B Mn2B O22B 175.3(3)
O3B Mn2B Na1B 125.5(3)
O4B Mn2B Na1B 46.2(3)
O5B Mn2B Na1B 105.0(3)
N1B Mn2B Na1B 62.7(3)
O16B Mn2B Na1B 133.1(3)
O22B Mn2B Na1B 42.2(2)
O6B Mn3B O7B 170.7(5)
O6B Mn3B O8B 95.8(4)
O7B Mn3B O8B 82.3(4)
O6B Mn3B N2B 90.3(4)
O7B Mn3B N2B 89.7(4)
O8B Mn3B N2B 166.5(4)
O6B Mn3B O18B 96.5(4)
O7B Mn3B O18B 92.7(4)
O8B Mn3B O18B 94.0(4)
N2B Mn3B O18B 97.3(4)
O6B Mn3B Na1B 125.4(3)
O7B Mn3B Na1B 46.5(3)
O8B Mn3B Na1B 99.9(3)
N2B Mn3B Na1B 66.9(3)
O18B Mn3B Na1B 133.5(3)
O9B Mn4B O10B 168.6(4)
O9B Mn4B O11B 97.4(4)
O10B Mn4B O11B 81.8(4)
O9B Mn4B N3B 91.1(4)
O10B Mn4B N3B 87.8(4)
O11B Mn4B N3B 166.4(4)
O9B Mn4B O20B 92.7(4)
O10B Mn4B O20B 98.7(4)
O11B Mn4B O20B 92.7(4)
N3B Mn4B O20B 97.5(4)
O9B Mn4B Na1B 126.3(3)
O10B Mn4B Na1B 43.9(3)
O11B Mn4B Na1B 103.9(3)
N3B Mn4B Na1B 62.5(3)
O20B Mn4B Na1B 133.9(3)
O23B Na1B O21B 137.8(4)
O23B Na1B O24B 84.3(4)
O21B Na1B O24B 83.7(4)
O23B Na1B O22B 82.1(3)
O21B Na1B O22B 85.5(4)
O24B Na1B O22B 145.6(4)
O23B Na1B O1B 146.3(4)
O21B Na1B O1B 71.9(3)
O24B Na1B O1B 120.8(4)
O22B Na1B O1B 86.2(3)
O23B Na1B O10B 121.6(4)
O21B Na1B O10B 90.4(3)
O24B Na1B O10B 67.9(3)
O22B Na1B O10B 144.9(4)
O1B Na1B O10B 59.6(3)
O23B Na1B O7B 69.9(3)
O21B Na1B O7B 148.8(4)
O24B Na1B O7B 86.3(3)
O22B Na1B O7B 117.8(3)
O1B Na1B O7B 88.4(3)
O10B Na1B O7B 58.5(3)
O23B Na1B O4B 87.6(3)
O21B Na1B O4B 123.3(4)
O24B Na1B O4B 144.5(4)
O22B Na1B O4B 66.1(3)
O1B Na1B O4B 58.8(3)
O10B Na1B O4B 87.7(3)
O7B Na1B O4B 58.6(3)
O23B Na1B Y1B 109.7(3)
O21B Na1B Y1B 112.5(3)
O24B Na1B Y1B 108.1(3)
O22B Na1B Y1B 106.2(3)
O1B Na1B Y1B 44.4(2)
O10B Na1B Y1B 44.2(2)
O7B Na1B Y1B 44.0(2)
O4B Na1B Y1B 43.5(2)
O23B Na1B Mn1B 174.2(3)
O21B Na1B Mn1B 47.3(3)
O24B Na1B Mn1B 94.2(3)
O22B Na1B Mn1B 102.1(3)
O1B Na1B Mn1B 31.7(2)
O10B Na1B Mn1B 52.90(19)
O7B Na1B Mn1B 104.5(2)
O4B Na1B Mn1B 90.4(2)
Y1B Na1B Mn1B 65.44(10)
O23B Na1B Mn3B 45.3(3)
O21B Na1B Mn3B 175.0(3)
O24B Na1B Mn3B 101.0(3)
O22B Na1B Mn3B 91.5(3)
O1B Na1B Mn3B 104.0(3)
O10B Na1B Mn3B 89.7(2)
O7B Na1B Mn3B 31.3(2)
O4B Na1B Mn3B 51.73(19)
Y1B Na1B Mn3B 64.52(10)
Mn1B Na1B Mn3B 129.97(17)
O23B Na1B Mn4B 95.7(3)
O21B Na1B Mn4B 103.4(3)
O24B Na1B Mn4B 44.6(3)
O22B Na1B Mn4B 168.3(3)
O1B Na1B Mn4B 89.5(2)
O10B Na1B Mn4B 30.08(19)
O7B Na1B Mn4B 51.1(2)
O4B Na1B Mn4B 102.4(2)
Y1B Na1B Mn4B 63.67(10)
Mn1B Na1B Mn4B 79.41(12)
Mn3B Na1B Mn4B 79.02(11)
O23B Na1B H21C 123.2(12)
O21B Na1B H21C 18.6(9)
O24B Na1B H21C 67.8(11)
O22B Na1B H21C 94.1(14)
O1B Na1B H21C 88.9(11)
O10B Na1B H21C 92.9(15)
O7B Na1B H21C 147.7(15)
O4B Na1B H21C 141.8(9)
Y1B Na1B H21C 125.3(13)
Mn1B Na1B H21C 60.8(12)
Mn3B Na1B H21C 166.3(9)
Mn4B Na1B H21C 96.7(14)
O23B Na1B H23C 17.6(9)
O21B Na1B H23C 126.2(14)
O24B Na1B H23C 95.6(14)
O22B Na1B H23C 65.4(10)
O1B Na1B H23C 142.3(15)
O10B Na1B H23C 138.9(10)
O7B Na1B H23C 84.0(13)
O4B Na1B H23C 86.1(17)
Y1B Na1B H23C 118.5(16)
Mn1B Na1B H23C 167.4(9)
Mn3B Na1B H23C 55.4(15)
Mn4B Na1B H23C 113.2(9)
H21C Na1B H23C 116(2)
N1B O1B Mn1B 111.7(6)
N1B O1B Y1B 122.2(7)
Mn1B O1B Y1B 121.5(4)
N1B O1B Na1B 103.1(6)
Mn1B O1B Na1B 102.1(4)
Y1B O1B Na1B 87.1(3)
C1B O2B Mn1B 112.2(7)
C7B O3B Mn2B 130.6(8)
N2B O4B Mn2B 112.6(7)
N2B O4B Y1B 121.6(7)
Mn2B O4B Y1B 120.9(4)
N2B O4B Na1B 104.1(6)
Mn2B O4B Na1B 103.2(4)
Y1B O4B Na1B 85.8(3)
C8B O5B Mn2B 111.6(8)
C14B O6B Mn3B 130.3(8)
N3B O7B Mn3B 112.6(6)
N3B O7B Y1B 123.2(6)
Mn3B O7B Y1B 120.7(4)
N3B O7B Na1B 101.0(6)
Mn3B O7B Na1B 102.1(4)
Y1B O7B Na1B 86.3(3)
C15B O8B Mn3B 112.0(8)
C21B O9B Mn4B 130.1(8)
N4B O10B Mn4B 112.2(7)
N4B O10B Y1B 121.3(6)
Mn4B O10B Y1B 120.1(4)
N4B O10B Na1B 103.1(7)
Mn4B O10B Na1B 106.0(4)
Y1B O10B Na1B 86.9(3)
C22B O11B Mn4B 111.7(8)
C28B O12B Mn1B 128.4(8)
C29B O13B Y1B 147.3(9)
C29B O14B Mn1B 124.9(8)
C31B O15B Y1B 148.7(9)
C31B O16B Mn2B 127.1(8)
C33B O17B Y1B 139.1(9)
C33B O18B Mn3B 125.0(9)
C35B O19B Y1B 148.7(9)
C35B O20B Mn4B 124.4(8)
Na1B O21B H21C 98(5)
Na1B O21B H21D 117(5)
H21C O21B H21D 106(5)
Na1B O22B Mn2B 94.8(4)
Na1B O22B H22C 118(5)
Mn2B O22B H22C 103(5)
Na1B O22B H22D 105(6)
Mn2B O22B H22D 132(6)
H22C O22B H22D 106(5)
Na1B O23B H23C 102(5)
Na1B O23B H23D 121(5)
H23C O23B H23D 106(5)
Na1B O24B H24E 119(5)
Na1B O24B H24F 99(5)
H24E O24B H24F 107(5)
O25A C37A N5A 125.6(16)
O25A C37A H37A 117.2
N5A C37A H37A 117.2
C37A N5A C38A 123.1(14)
C37A N5A C39A 120.4(15)
C38A N5A C39A 116.3(14)
N5A C38A H38A 109.5
N5A C38A H38B 109.5
H38A C38A H38B 109.5
N5A C38A H38C 109.5
H38A C38A H38C 109.5
H38B C38A H38C 109.5
N5A C39A H39A 109.5
N5A C39A H39B 109.5
H39A C39A H39B 109.5
N5A C39A H39C 109.5
H39A C39A H39C 109.5
H39B C39A H39C 109.5
O25C C37C N5C 123(3)
O25C C37C H37C 118.5
N5C C37C H37C 118.5
C37C N5C C38C 121(3)
C37C N5C C39C 122(3)
C38C N5C C39C 115(3)
N5C C38C H38H 109.5
N5C C38C H38I 109.5
H38H C38C H38I 109.5
N5C C38C H38J 109.5
H38H C38C H38J 109.5
H38I C38C H38J 109.5
N5C C39C H39H 109.5
N5C C39C H39I 109.5
H39H C39C H39I 109.5
N5C C39C H39J 109.5
H39H C39C H39J 109.5
H39I C39C H39J 109.5
O25B C37B N5B 125.6(16)
O25B C37B H37B 117.2
N5B C37B H37B 117.2
C37B N5B C38B 120.2(14)
C37B N5B C39B 121.4(16)
C38B N5B C39B 117.1(15)
N5B C38B H38D 109.5
N5B C38B H38E 109.5
H38D C38B H38E 109.5
N5B C38B H38F 109.5
H38D C38B H38F 109.5
H38E C38B H38F 109.5
N5B C39B H39D 109.5
N5B C39B H39E 109.5
H39D C39B H39E 109.5
N5B C39B H39F 109.5
H39D C39B H39F 109.5
H39E C39B H39F 109.5
O25D C37D N5D 124(3)
O25D C37D H37D 117.9
N5D C37D H37D 117.9
C37D N5D C38D 120(3)
C37D N5D C39D 116(3)
C38D N5D C39D 117(3)
N5D C38D H38K 109.5
N5D C38D H38L 109.5
H38K C38D H38L 109.5
N5D C38D H38M 109.5
H38K C38D H38M 109.5
H38L C38D H38M 109.5
N5D C39D H39K 109.5
N5D C39D H39L 109.5
H39K C39D H39L 109.5
N5D C39D H39M 109.5
H39K C39D H39M 109.5
H39L C39D H39M 109.5
C1B N1B O1B 112.4(10)
C1B N1B Mn2B 131.5(9)
O1B N1B Mn2B 115.5(7)
C8B N2B O4B 111.9(10)
C8B N2B Mn3B 131.4(9)
O4B N2B Mn3B 115.8(7)
C15B N3B O7B 111.3(9)
C15B N3B Mn4B 131.4(9)
O7B N3B Mn4B 116.7(7)
C22B N4B O10B 112.5(10)
C22B N4B Mn1B 130.5(9)
O10B N4B Mn1B 116.7(7)
C40B N6B C41B 122.5(11)
C40B N6B C42B 120.7(10)
C41B N6B C42B 116.6(10)
C43B N7B C44B 123.1(11)
C43B N7B C45B 119.6(12)
C44B N7B C45B 116.9(10)
C46B N8B C47B 120.3(12)
C46B N8B C48B 120.5(13)
C47B N8B C48B 118.9(13)
C49B N9B C51B 122.6(15)
C49B N9B C50B 120.0(14)
C51B N9B C50B 116.4(14)
C52B N10B C54B 123.4(16)
C52B N10B C53B 118.3(17)
C54B N10B C53B 118.1(16)
O2B C1B N1B 120.9(11)
O2B C1B C2B 119.4(11)
N1B C1B C2B 119.8(11)
C3B C2B C7B 119.4(12)
C3B C2B C1B 117.1(11)
C7B C2B C1B 123.5(11)
C4B C3B C2B 121.2(12)
C4B C3B H3B 119.4
C2B C3B H3B 119.4
C5B C4B C3B 118.7(12)
C5B C4B H4B 120.7
C3B C4B H4B 120.7
C6B C5B C4B 120.7(13)
C6B C5B H5B 119.6
C4B C5B H5B 119.6
C5B C6B C7B 121.4(13)
C5B C6B H6B 119.3
C7B C6B H6B 119.3
O3B C7B C6B 117.8(11)
O3B C7B C2B 123.6(11)
C6B C7B C2B 118.5(12)
O5B C8B N2B 121.1(11)
O5B C8B C9B 119.5(11)
N2B C8B C9B 119.4(11)
C10B C9B C14B 119.3(11)
C10B C9B C8B 118.8(11)
C14B C9B C8B 121.8(11)
C11B C10B C9B 122.1(12)
C11B C10B H10B 118.9
C9B C10B H10B 118.9
C10B C11B C12B 118.9(13)
C10B C11B H11B 120.6
C12B C11B H11B 120.6
C13B C12B C11B 120.6(12)
C13B C12B H12B 119.7
C11B C12B H12B 119.7
C12B C13B C14B 121.9(12)
C12B C13B H13B 119.1
C14B C13B H13B 119.1
O6B C14B C13B 118.8(11)
O6B C14B C9B 124.0(11)
C13B C14B C9B 117.1(12)
O8B C15B N3B 121.5(11)
O8B C15B C16B 119.1(11)
N3B C15B C16B 119.2(11)
C17B C16B C21B 120.5(11)
C17B C16B C15B 116.5(11)
C21B C16B C15B 123.0(11)
C18B C17B C16B 120.8(12)
C18B C17B H17B 119.6
C16B C17B H17B 119.6
C17B C18B C19B 119.3(12)
C17B C18B H18B 120.3
C19B C18B H18B 120.3
C20B C19B C18B 120.6(12)
C20B C19B H19B 119.7
C18B C19B H19B 119.7
C19B C20B C21B 121.0(12)
C19B C20B H20B 119.5
C21B C20B H20B 119.5
O9B C21B C16B 124.8(11)
O9B C21B C20B 117.4(11)
C16B C21B C20B 117.7(11)
O11B C22B N4B 120.9(11)
O11B C22B C23B 120.1(11)
N4B C22B C23B 119.0(11)
C28B C23B C24B 119.8(11)
C28B C23B C22B 122.9(11)
C24B C23B C22B 117.3(11)
C25B C24B C23B 121.4(12)
C25B C24B H24B 119.3
C23B C24B H24B 119.3
C24B C25B C26B 119.4(13)
C24B C25B H25B 120.3
C26B C25B H25B 120.3
C27B C26B C25B 120.6(12)
C27B C26B H26B 119.7
C25B C26B H26B 119.7
C26B C27B C28B 120.8(12)
C26B C27B H27B 119.6
C28B C27B H27B 119.6
O12B C28B C23B 124.7(11)
O12B C28B C27B 117.2(11)
C23B C28B C27B 117.9(12)
O13B C29B O14B 123.9(12)
O13B C29B C30B 118.6(12)
O14B C29B C30B 117.5(11)
C29B C30B H30D 109.5
C29B C30B H30E 109.5
H30D C30B H30E 109.5
C29B C30B H30F 109.5
H30D C30B H30F 109.5
H30E C30B H30F 109.5
O16B C31B O15B 123.3(12)
O16B C31B C32B 119.0(12)
O15B C31B C32B 117.6(12)
C31B C32B H32D 109.5
C31B C32B H32E 109.5
H32D C32B H32E 109.5
C31B C32B H32F 109.5
H32D C32B H32F 109.5
H32E C32B H32F 109.5
O18B C33B O17B 124.4(13)
O18B C33B C34B 117.6(12)
O17B C33B C34B 118.1(14)
C33B C34B H34D 109.5
C33B C34B H34E 109.5
H34D C34B H34E 109.5
C33B C34B H34F 109.5
H34D C34B H34F 109.5
H34E C34B H34F 109.5
O20B C35B O19B 123.9(13)
O20B C35B C36B 119.1(12)
O19B C35B C36B 116.8(12)
C35B C36B H36D 109.5
C35B C36B H36E 109.5
H36D C36B H36E 109.5
C35B C36B H36F 109.5
H36D C36B H36F 109.5
H36E C36B H36F 109.5
O26B C40B N6B 126.5(11)
O26B C40B H40B 116.8
N6B C40B H40B 116.8
N6B C41B H41D 109.5
N6B C41B H41E 109.5
H41D C41B H41E 109.5
N6B C41B H41F 109.5
H41D C41B H41F 109.5
H41E C41B H41F 109.5
N6B C42B H42D 109.5
N6B C42B H42E 109.5
H42D C42B H42E 109.5
N6B C42B H42F 109.5
H42D C42B H42F 109.5
H42E C42B H42F 109.5
O27B C43B N7B 126.7(14)
O27B C43B H43B 116.6
N7B C43B H43B 116.6
N7B C44B H44D 109.5
N7B C44B H44E 109.5
H44D C44B H44E 109.5
N7B C44B H44F 109.5
H44D C44B H44F 109.5
H44E C44B H44F 109.5
N7B C45B H45D 109.5
N7B C45B H45E 109.5
H45D C45B H45E 109.5
N7B C45B H45F 109.5
H45D C45B H45F 109.5
H45E C45B H45F 109.5
O28B C46B N8B 124.3(14)
O28B C46B H46B 117.9
N8B C46B H46B 117.9
N8B C47B H47D 109.5
N8B C47B H47E 109.5
H47D C47B H47E 109.5
N8B C47B H47F 109.5
H47D C47B H47F 109.5
H47E C47B H47F 109.5
N8B C48B H48D 109.5
N8B C48B H48E 109.5
H48D C48B H48E 109.5
N8B C48B H48F 109.5
H48D C48B H48F 109.5
H48E C48B H48F 109.5
O29B C49B N9B 126.2(17)
O29B C49B H49B 116.9
N9B C49B H49B 116.9
N9B C50B H50D 109.5
N9B C50B H50E 109.5
H50D C50B H50E 109.5
N9B C50B H50F 109.5
H50D C50B H50F 109.5
H50E C50B H50F 109.5
N9B C51B H51D 109.5
N9B C51B H51E 109.5
H51D C51B H51E 109.5
N9B C51B H51F 109.5
H51D C51B H51F 109.5
H51E C51B H51F 109.5
O30B C52B N10B 128.4(19)
O30B C52B H52B 115.8
N10B C52B H52B 115.8
N10B C53B H53D 109.5
N10B C53B H53E 109.5
H53D C53B H53E 109.5
N10B C53B H53F 109.5
H53D C53B H53F 109.5
H53E C53B H53F 109.5
N10B C54B H54D 109.5
N10B C54B H54E 109.5
H54D C54B H54E 109.5
N10B C54B H54F 109.5
H54D C54B H54F 109.5
H54E C54B H54F 109.5

loop_
_geom_bond_atom_site_label_1
_geom_bond_atom_site_label_2
_geom_bond_distance
Y1A O19A 2.257(9)
Y1A O15A 2.265(9)
Y1A O13A 2.272(9)
Y1A O17A 2.299(9)
Y1A O4A 2.401(9)
Y1A O10A 2.428(9)
Y1A O7A 2.434(9)
Y1A O1A 2.457(9)
Y1A Na1A 3.492(6)
Mn1A O12A 1.843(9)
Mn1A O1A 1.917(9)
Mn1A O2A 1.929(9)
Mn1A N4A 1.949(10)
Mn1A O14A 2.126(10)
Mn1A Na1A 3.552(5)
Mn2A O3A 1.847(9)
Mn2A O4A 1.914(8)
Mn2A O5A 1.939(9)
Mn2A N1A 1.959(11)
Mn2A O16A 2.139(10)
Mn2A O22A 2.489(10)
Mn2A Na1A 3.654(5)
Mn3A O6A 1.855(9)
Mn3A O7A 1.913(9)
Mn3A O8A 1.925(9)
Mn3A N2A 1.958(10)
Mn3A O18A 2.120(11)
Mn3A Na1A 3.595(5)
Mn4A O9A 1.845(9)
Mn4A O10A 1.919(8)
Mn4A O11A 1.940(9)
Mn4A N3A 1.966(10)
Mn4A O20A 2.138(10)
Mn4A Na1A 3.663(6)
Na1A O23A 2.380(10)
Na1A O21A 2.388(11)
Na1A O24A 2.459(10)
Na1A O22A 2.462(10)
Na1A O1A 2.621(10)
Na1A O10A 2.655(10)
Na1A O7A 2.676(10)
Na1A O4A 2.708(11)
Na1A H21A 2.60(7)
Na1A H23A 2.61(6)
O1A N1A 1.392(13)
O2A C1A 1.298(14)
O3A C7A 1.331(15)
O4A N2A 1.405(12)
O5A C8A 1.300(15)
O6A C14A 1.337(15)
O7A N3A 1.405(13)
O8A C15A 1.309(15)
O9A C21A 1.336(14)
O10A N4A 1.414(12)
O11A C22A 1.316(14)
O12A C28A 1.348(15)
O13A C29A 1.269(15)
O14A C29A 1.254(16)
O15A C31A 1.260(15)
O16A C31A 1.268(17)
O17A C33A 1.250(15)
O18A C33A 1.283(17)
O19A C35A 1.250(15)
O20A C35A 1.252(16)
O21A H21A 0.82(3)
O21A H21B 0.84(3)
O22A H22A 0.83(3)
O22A H22B 0.84(3)
O23A H23A 0.82(3)
O23A H23B 0.82(3)
O24A H24C 0.83(3)
O24A H24D 0.84(3)
O26A C40A 1.239(15)
O27A C43A 1.219(16)
O28A C46A 1.253(17)
O29A C49A 1.224(19)
O30A C52A 1.21(2)
N1A C1A 1.318(15)
N2A C8A 1.313(16)
N3A C15A 1.302(15)
N4A C22A 1.316(15)
N6A C40A 1.334(16)
N6A C42A 1.452(17)
N6A C41A 1.470(15)
N7A C43A 1.370(15)
N7A C45A 1.440(14)
N7A C44A 1.449(17)
N8A C46A 1.309(19)
N8A C48A 1.457(18)
N8A C47A 1.486(19)
N9A C49A 1.33(2)
N9A C50A 1.44(2)
N9A C51A 1.47(2)
N10A C52A 1.36(2)
N10A C53A 1.44(2)
N10A C54A 1.44(2)
C1A C2A 1.473(17)
C2A C7A 1.405(18)
C2A C3A 1.407(17)
C3A C4A 1.361(19)
C3A H3A 0.9500
C4A C5A 1.388(19)
C4A H4A 0.9500
C5A C6A 1.387(18)
C5A H5A 0.9500
C6A C7A 1.417(18)
C6A H6A 0.9500
C8A C9A 1.475(17)
C9A C14A 1.398(17)
C9A C10A 1.410(18)
C10A C11A 1.390(18)
C10A H10A 0.9500
C11A C12A 1.386(19)
C11A H11A 0.9500
C12A C13A 1.389(19)
C12A H12A 0.9500
C13A C14A 1.388(17)
C13A H13A 0.9500
C15A C16A 1.450(17)
C16A C21A 1.407(17)
C16A C17A 1.417(17)
C17A C18A 1.371(18)
C17A H17A 0.9500
C18A C19A 1.389(18)
C18A H18A 0.9500
C19A C20A 1.376(17)
C19A H19A 0.9500
C20A C21A 1.414(17)
C20A H20A 0.9500
C22A C23A 1.456(17)
C23A C24A 1.388(18)
C23A C28A 1.428(17)
C24A C25A 1.384(18)
C24A H24A 0.9500
C25A C26A 1.385(19)
C25A H25A 0.9500
C26A C27A 1.375(19)
C26A H26A 0.9500
C27A C28A 1.382(17)
C27A H27A 0.9500
C29A C30A 1.503(19)
C30A H30A 0.9800
C30A H30B 0.9800
C30A H30C 0.9800
C31A C32A 1.528(19)
C32A H32A 0.9800
C32A H32B 0.9800
C32A H32C 0.9800
C33A C34A 1.51(2)
C34A H34A 0.9800
C34A H34B 0.9800
C34A H34C 0.9800
C35A C36A 1.51(2)
C36A H36A 0.9800
C36A H36B 0.9800
C36A H36C 0.9800
C40A H40A 0.9500
C41A H41A 0.9800
C41A H41B 0.9800
C41A H41C 0.9800
C42A H42A 0.9800
C42A H42B 0.9800
C42A H42C 0.9800
C43A H43A 0.9500
C44A H44A 0.9800
C44A H44B 0.9800
C44A H44C 0.9800
C45A H45A 0.9800
C45A H45B 0.9800
C45A H45C 0.9800
C46A H46A 0.9500
C47A H47A 0.9800
C47A H47B 0.9800
C47A H47C 0.9800
C48A H48A 0.9800
C48A H48B 0.9800
C48A H48C 0.9800
C49A H49A 0.9500
C50A H50A 0.9800
C50A H50B 0.9800
C50A H50C 0.9800
C51A H51A 0.9800
C51A H51B 0.9800
C51A H51C 0.9800
C52A H52A 0.9500
C53A H53A 0.9800
C53A H53B 0.9800
C53A H53C 0.9800
C54A H54A 0.9800
C54A H54B 0.9800
C54A H54C 0.9800
Y1B O19B 2.247(9)
Y1B O15B 2.263(9)
Y1B O13B 2.271(9)
Y1B O17B 2.293(9)
Y1B O4B 2.412(9)
Y1B O7B 2.433(9)
Y1B O10B 2.438(9)
Y1B O1B 2.446(9)
Y1B Na1B 3.494(6)
Mn1B O12B 1.853(9)
Mn1B O1B 1.910(9)
Mn1B O2B 1.929(9)
Mn1B N4B 1.956(10)
Mn1B O14B 2.104(10)
Mn1B Na1B 3.552(5)
Mn2B O3B 1.854(9)
Mn2B O4B 1.916(8)
Mn2B O5B 1.941(9)
Mn2B N1B 1.953(11)
Mn2B O16B 2.137(10)
Mn2B O22B 2.503(10)
Mn2B Na1B 3.659(5)
Mn3B O6B 1.835(9)
Mn3B O7B 1.913(9)
Mn3B O8B 1.933(9)
Mn3B N2B 1.948(10)
Mn3B O18B 2.120(11)
Mn3B Na1B 3.597(5)
Mn4B O9B 1.855(9)
Mn4B O10B 1.906(8)
Mn4B O11B 1.940(8)
Mn4B N3B 1.941(10)
Mn4B O20B 2.121(10)
Mn4B Na1B 3.657(6)
Na1B O23B 2.371(10)
Na1B O21B 2.400(11)
Na1B O24B 2.463(10)
Na1B O22B 2.467(10)
Na1B O1B 2.621(10)
Na1B O10B 2.639(10)
Na1B O7B 2.670(10)
Na1B O4B 2.711(11)
Na1B H21C 2.65(7)
Na1B H23C 2.67(6)
O1B N1B 1.439(13)
O2B C1B 1.303(14)
O3B C7B 1.340(15)
O4B N2B 1.418(12)
O5B C8B 1.301(15)
O6B C14B 1.325(15)
O7B N3B 1.418(13)
O8B C15B 1.283(14)
O9B C21B 1.331(14)
O10B N4B 1.406(12)
O11B C22B 1.282(14)
O12B C28B 1.318(15)
O13B C29B 1.247(15)
O14B C29B 1.275(16)
O15B C31B 1.268(15)
O16B C31B 1.256(17)
O17B C33B 1.276(15)
O18B C33B 1.240(17)
O19B C35B 1.273(15)
O20B C35B 1.264(16)
O21B H21C 0.85(3)
O21B H21D 0.82(3)
O22B H22C 0.85(3)
O22B H22D 0.83(3)
O23B H23C 0.83(3)
O23B H23D 0.83(3)
O24B H24E 0.84(3)
O24B H24F 0.83(3)
O26B C40B 1.260(14)
O27B C43B 1.250(16)
O28B C46B 1.238(17)
O29B C49B 1.215(19)
O30B C52B 1.23(2)
O25A C37A 1.252(14)
C37A N5A 1.319(15)
C37A H37A 0.9500
N5A C38A 1.436(17)
N5A C39A 1.471(15)
C38A H38A 0.9800
C38A H38B 0.9800
C38A H38C 0.9800
C39A H39A 0.9800
C39A H39B 0.9800
C39A H39C 0.9800
O25C C37C 1.25(2)
C37C N5C 1.33(3)
C37C H37C 0.9500
N5C C38C 1.46(3)
N5C C39C 1.47(2)
C38C H38H 0.9800
C38C H38I 0.9800
C38C H38J 0.9800
C39C H39H 0.9800
C39C H39I 0.9800
C39C H39J 0.9800
O25B C37B 1.242(14)
C37B N5B 1.319(16)
C37B H37B 0.9500
N5B C38B 1.455(18)
N5B C39B 1.457(16)
C38B H38D 0.9800
C38B H38E 0.9800
C38B H38F 0.9800
C39B H39D 0.9800
C39B H39E 0.9800
C39B H39F 0.9800
O25D C37D 1.230(19)
C37D N5D 1.33(3)
C37D H37D 0.9500
N5D C38D 1.45(3)
N5D C39D 1.47(3)
C38D H38K 0.9800
C38D H38L 0.9800
C38D H38M 0.9800
C39D H39K 0.9800
C39D H39L 0.9800
C39D H39M 0.9800
N1B C1B 1.308(15)
N2B C8B 1.314(16)
N3B C15B 1.333(15)
N4B C22B 1.314(15)
N6B C40B 1.274(14)
N6B C41B 1.457(18)
N6B C42B 1.491(14)
N7B C43B 1.298(18)
N7B C44B 1.451(14)
N7B C45B 1.465(17)
N8B C46B 1.319(19)
N8B C47B 1.433(19)
N8B C48B 1.474(18)
N9B C49B 1.35(2)
N9B C51B 1.45(2)
N9B C50B 1.46(2)
N10B C52B 1.31(2)
N10B C54B 1.46(2)
N10B C53B 1.46(2)
C1B C2B 1.466(17)
C2B C3B 1.400(17)
C2B C7B 1.415(18)
C3B C4B 1.396(19)
C3B H3B 0.9500
C4B C5B 1.394(19)
C4B H4B 0.9500
C5B C6B 1.380(18)
C5B H5B 0.9500
C6B C7B 1.396(18)
C6B H6B 0.9500
C8B C9B 1.469(17)
C9B C10B 1.400(18)
C9B C14B 1.430(17)
C10B C11B 1.373(18)
C10B H10B 0.9500
C11B C12B 1.405(19)
C11B H11B 0.9500
C12B C13B 1.366(19)
C12B H12B 0.9500
C13B C14B 1.420(17)
C13B H13B 0.9500
C15B C16B 1.483(17)
C16B C17B 1.395(17)
C16B C21B 1.415(17)
C17B C18B 1.390(18)
C17B H17B 0.9500
C18B C19B 1.397(18)
C18B H18B 0.9500
C19B C20B 1.385(17)
C19B H19B 0.9500
C20B C21B 1.416(17)
C20B H20B 0.9500
C22B C23B 1.480(17)
C23B C28B 1.407(17)
C23B C24B 1.427(18)
C24B C25B 1.359(18)
C24B H24B 0.9500
C25B C26B 1.410(19)
C25B H25B 0.9500
C26B C27B 1.386(19)
C26B H26B 0.9500
C27B C28B 1.425(17)
C27B H27B 0.9500
C29B C30B 1.507(19)
C30B H30D 0.9800
C30B H30E 0.9800
C30B H30F 0.9800
C31B C32B 1.489(19)
C32B H32D 0.9800
C32B H32E 0.9800
C32B H32F 0.9800
C33B C34B 1.52(2)
C34B H34D 0.9800
C34B H34E 0.9800
C34B H34F 0.9800
C35B C36B 1.50(2)
C36B H36D 0.9800
C36B H36E 0.9800
C36B H36F 0.9800
C40B H40B 0.9500
C41B H41D 0.9800
C41B H41E 0.9800
C41B H41F 0.9800
C42B H42D 0.9800
C42B H42E 0.9800
C42B H42F 0.9800
C43B H43B 0.9500
C44B H44D 0.9800
C44B H44E 0.9800
C44B H44F 0.9800
C45B H45D 0.9800
C45B H45E 0.9800
C45B H45F 0.9800
C46B H46B 0.9500
C47B H47D 0.9800
C47B H47E 0.9800
C47B H47F 0.9800
C48B H48D 0.9800
C48B H48E 0.9800
C48B H48F 0.9800
C49B H49B 0.9500
C50B H50D 0.9800
C50B H50E 0.9800
C50B H50F 0.9800
C51B H51D 0.9800
C51B H51E 0.9800
C51B H51F 0.9800
C52B H52B 0.9500
C53B H53D 0.9800
C53B H53E 0.9800
C53B H53F 0.9800
C54B H54D 0.9800
C54B H54E 0.9800
C54B H54F 0.9800

loop_
_geom_hbond_atom_site_label_D
_geom_hbond_atom_site_label_H
_geom_hbond_atom_site_label_A
_geom_hbond_distance_DH
_geom_hbond_distance_HA
_geom_hbond_distance_DA
_geom_hbond_angle_DHA
_geom_hbond_site_symmetry_A
O21A H21A O28A 0.82(3) 2.08(4) 2.867(14) 161(7) .
O21A H21B O25A 0.84(3) 2.08(5) 2.846(16) 151(7) .
O21A H21B O25C 0.84(3) 1.74(5) 2.54(3) 160(8) .
O22A H22A O27A 0.83(3) 2.02(4) 2.803(13) 157(8) .
O22A H22B O28A 0.84(3) 1.85(3) 2.693(14) 176(9) .
O23A H23A O26A 0.82(3) 2.07(3) 2.874(14) 170(7) .
O23A H23B O27A 0.82(3) 1.96(4) 2.734(14) 156(7) .
O24A H24C O25A 0.83(3) 2.01(5) 2.770(17) 153(7) .
O24A H24C O25C 0.83(3) 2.10(5) 2.86(3) 154(8) .
O24A H24D O26A 0.84(3) 1.93(3) 2.765(13) 172(7) .
C30A H30B O14B 0.98 2.50 3.449(17) 161.9 1_556
C42A H42B O11B 0.98 2.52 3.351(16) 142.9 1_655
C43A H43A O29A 0.95 2.49 3.373(18) 155.4 .
C44A H44A O6B 0.98 2.60 3.508(16) 154.3 1_565
C45A H45B O29A 0.98 2.53 3.469(15) 159.9 .
C47A H47C O30A 0.98 2.53 3.50(2) 169.0 .
C48A H48B O30B 0.98 2.55 3.43(2) 148.8 1_666
C48A H48C O5B 0.98 2.52 3.358(18) 143.4 1_566
O21B H21C O25B 0.85(3) 2.02(4) 2.843(16) 162(7) .
O21B H21C O25D 0.85(3) 1.79(6) 2.50(3) 140(7) .
O21B H21D O28B 0.82(3) 2.10(4) 2.862(14) 154(7) .
O22B H22C O28B 0.85(3) 1.90(4) 2.701(14) 155(7) .
O22B H22D O26B 0.83(3) 2.00(4) 2.811(13) 165(8) .
O23B H23C O26B 0.83(3) 1.92(3) 2.737(14) 168(8) .
O23B H23D O27B 0.83(3) 2.12(4) 2.868(13) 151(7) .
O24B H24E O27B 0.84(3) 1.95(4) 2.712(13) 151(6) .
O24B H24F O25B 0.83(3) 1.97(3) 2.808(17) 177(7) .
O24B H24F O25D 0.83(3) 2.07(5) 2.86(3) 156(7) .
C39A H39B O13A 0.98 2.58 3.36(2) 136.6 1_655
C38C H38J O17A 0.98 2.20 2.98(4) 136.4 1_655
C39C H39I O2B 0.98 2.53 3.39(3) 146.7 1_656
C39C H39J O15A 0.98 2.63 3.44(4) 140.1 1_655
C38B H38F O2A 0.98 2.60 3.48(2) 149.5 1_454
C39B H39D O13B 0.98 2.56 3.35(2) 137.6 1_455
C38D H38K O15B 0.98 2.59 3.47(5) 148.3 1_455
C38D H38K O17B 0.98 2.43 3.04(4) 120.2 1_455
C39D H39K O2A 0.98 2.47 3.25(3) 136.5 1_454
C40B H40B O29B 0.95 2.45 3.358(16) 159.4 .
C41B H41E O8A 0.98 2.48 3.418(16) 159.4 1_545
C42B H42D O29B 0.98 2.48 3.405(15) 158.1 .
C42B H42E O18A 0.98 2.56 3.429(13) 147.5 1_545
C45B H45D O11A 0.98 2.49 3.283(16) 137.6 1_455
C47B H47F O30B 0.98 2.56 3.51(2) 161.9 .
C48B H48D O30A 0.98 2.54 3.43(2) 150.2 1_444
C48B H48F O5A 0.98 2.53 3.362(18) 142.7 1_544

loop_
_geom_torsion_atom_site_label_1
_geom_torsion_atom_site_label_2
_geom_torsion_atom_site_label_3
_geom_torsion_atom_site_label_4
_geom_torsion
O4A Mn2A O3A C7A -90(2)
O5A Mn2A O3A C7A -173.5(11)
N1A Mn2A O3A C7A -3.3(12)
O16A Mn2A O3A C7A 91.2(11)
O22A Mn2A O3A C7A -86.5(11)
Na1A Mn2A O3A C7A -59.7(12)
O8A Mn3A O6A C14A 179.3(12)
N2A Mn3A O6A C14A -13.1(12)
O18A Mn3A O6A C14A 85.4(12)
Na1A Mn3A O6A C14A -73.7(12)
O10A Mn4A O9A C21A -79(2)
O11A Mn4A O9A C21A -163.1(11)
N3A Mn4A O9A C21A 6.5(11)
O20A Mn4A O9A C21A 103.8(11)
Na1A Mn4A O9A C21A -49.9(12)
O1A Mn1A O12A C28A -108(2)
O2A Mn1A O12A C28A 171.8(11)
N4A Mn1A O12A C28A -19.2(11)
O14A Mn1A O12A C28A 74.9(11)
Na1A Mn1A O12A C28A -80.0(11)
Mn1A O1A N1A C1A -1.6(13)
Y1A O1A N1A C1A 154.1(8)
Na1A O1A N1A C1A -111.0(10)
Mn1A O1A N1A Mn2A 168.7(5)
Y1A O1A N1A Mn2A -35.6(11)
Na1A O1A N1A Mn2A 59.4(8)
Mn2A O4A N2A C8A -8.7(13)
Y1A O4A N2A C8A 147.9(9)
Na1A O4A N2A C8A -118.8(10)
Mn2A O4A N2A Mn3A 164.5(5)
Y1A O4A N2A Mn3A -39.0(11)
Na1A O4A N2A Mn3A 54.4(8)
Mn3A O7A N3A C15A -1.1(13)
Y1A O7A N3A C15A 157.3(9)
Na1A O7A N3A C15A -109.2(10)
Mn3A O7A N3A Mn4A 169.3(5)
Y1A O7A N3A Mn4A -32.3(11)
Na1A O7A N3A Mn4A 61.1(7)
Mn4A O10A N4A C22A -7.5(12)
Y1A O10A N4A C22A 145.5(9)
Na1A O10A N4A C22A -120.3(9)
Mn4A O10A N4A Mn1A 166.0(5)
Y1A O10A N4A Mn1A -41.0(11)
Na1A O10A N4A Mn1A 53.2(8)
Mn1A O2A C1A N1A 5.3(15)
Mn1A O2A C1A C2A -176.0(9)
O1A N1A C1A O2A -2.5(17)
Mn2A N1A C1A O2A -171.3(9)
O1A N1A C1A C2A 178.8(11)
Mn2A N1A C1A C2A 10.1(19)
O2A C1A C2A C7A 172.0(12)
N1A C1A C2A C7A -9(2)
O2A C1A C2A C3A -4.4(18)
N1A C1A C2A C3A 174.3(12)
C7A C2A C3A C4A 2(2)
C1A C2A C3A C4A 178.5(13)
C2A C3A C4A C5A -1(2)
C3A C4A C5A C6A -1(2)
C4A C5A C6A C7A 2(2)
Mn2A O3A C7A C2A 4(2)
Mn2A O3A C7A C6A -176.6(9)
C3A C2A C7A O3A 178.6(13)
C1A C2A C7A O3A 2(2)
C3A C2A C7A C6A -0.5(19)
C1A C2A C7A C6A -176.9(12)
C5A C6A C7A O3A 179.4(13)
C5A C6A C7A C2A -1(2)
Mn2A O5A C8A N2A 7.6(16)
Mn2A O5A C8A C9A -172.8(9)
O4A N2A C8A O5A 0.7(18)
Mn3A N2A C8A O5A -171.3(9)
O4A N2A C8A C9A -178.9(11)
Mn3A N2A C8A C9A 9.1(19)
O5A C8A C9A C14A 168.4(13)
N2A C8A C9A C14A -12(2)
O5A C8A C9A C10A -11.8(19)
N2A C8A C9A C10A 167.8(13)
C14A C9A C10A C11A -2(2)
C8A C9A C10A C11A 177.8(13)
C9A C10A C11A C12A 0(2)
C10A C11A C12A C13A 2(2)
C11A C12A C13A C14A -2(2)
Mn3A O6A C14A C13A -167.6(10)
Mn3A O6A C14A C9A 14(2)
C12A C13A C14A O6A -179.1(13)
C12A C13A C14A C9A 0(2)
C10A C9A C14A O6A -178.8(13)
C8A C9A C14A O6A 1(2)
C10A C9A C14A C13A 2(2)
C8A C9A C14A C13A -177.8(13)
O7A N3A C15A O8A -4.3(17)
Mn4A N3A C15A O8A -173.0(9)
O7A N3A C15A C16A 175.9(11)
Mn4A N3A C15A C16A 7.2(19)
Mn3A O8A C15A N3A 7.5(15)
Mn3A O8A C15A C16A -172.7(9)
N3A C15A C16A C21A -4(2)
O8A C15A C16A C21A 175.9(12)
N3A C15A C16A C17A -179.8(12)
O8A C15A C16A C17A 0.3(18)
C21A C16A C17A C18A 0(2)
C15A C16A C17A C18A 176.0(12)
C16A C17A C18A C19A 0(2)
C17A C18A C19A C20A 1(2)
C18A C19A C20A C21A -1(2)
Mn4A O9A C21A C16A -6.2(19)
Mn4A O9A C21A C20A 173.6(9)
C17A C16A C21A O9A 179.2(12)
C15A C16A C21A O9A 4(2)
C17A C16A C21A C20A -0.7(19)
C15A C16A C21A C20A -176.2(12)
C19A C20A C21A O9A -178.6(12)
C19A C20A C21A C16A 1(2)
O10A N4A C22A O11A 1.0(17)
Mn1A N4A C22A O11A -171.4(9)
O10A N4A C22A C23A -178.9(11)
Mn1A N4A C22A C23A 8.8(18)
Mn4A O11A C22A N4A 5.9(15)
Mn4A O11A C22A C23A -174.2(9)
N4A C22A C23A C24A 168.8(13)
O11A C22A C23A C24A -11.1(19)
N4A C22A C23A C28A -12(2)
O11A C22A C23A C28A 168.1(12)
C28A C23A C24A C25A 0(2)
C22A C23A C24A C25A 179.6(14)
C23A C24A C25A C26A -2(2)
C24A C25A C26A C27A 2(2)
C25A C26A C27A C28A -1(2)
Mn1A O12A C28A C27A -162.9(10)
Mn1A O12A C28A C23A 20.8(18)
C26A C27A C28A O12A -176.7(13)
C26A C27A C28A C23A 0(2)
C24A C23A C28A O12A 177.0(12)
C22A C23A C28A O12A -2(2)
C24A C23A C28A C27A 1(2)
C22A C23A C28A C27A -178.5(12)
Mn1A O14A C29A O13A -3.1(18)
Mn1A O14A C29A C30A 175.4(9)
Y1A O13A C29A O14A -37(2)
Y1A O13A C29A C30A 144.9(13)
Y1A O15A C31A O16A -13(3)
Y1A O15A C31A C32A 166.5(11)
Mn2A O16A C31A O15A -9.5(19)
Mn2A O16A C31A C32A 171.2(8)
Y1A O17A C33A O18A -57(2)
Y1A O17A C33A C34A 124.6(14)
Mn3A O18A C33A O17A 12.3(19)
Mn3A O18A C33A C34A -169.0(10)
Y1A O19A C35A O20A -18(3)
Y1A O19A C35A C36A 160.7(13)
Mn4A O20A C35A O19A -14.0(19)
Mn4A O20A C35A C36A 167.1(11)
C42A N6A C40A O26A -179.3(12)
C41A N6A C40A O26A -3.2(19)
C45A N7A C43A O27A -179.6(11)
C44A N7A C43A O27A -0.6(18)
C48A N8A C46A O28A 175.1(14)
C47A N8A C46A O28A -1(2)
C50A N9A C49A O29A -4(3)
C51A N9A C49A O29A -172.0(16)
C53A N10A C52A O30A -1(3)
C54A N10A C52A O30A 175.3(19)
O4B Mn2B O3B C7B 92(2)
O5B Mn2B O3B C7B 173.8(11)
N1B Mn2B O3B C7B 3.5(12)
O16B Mn2B O3B C7B -91.2(11)
O22B Mn2B O3B C7B 86.5(11)
Na1B Mn2B O3B C7B 59.7(12)
O8B Mn3B O6B C14B -177.9(12)
N2B Mn3B O6B C14B 14.3(12)
O18B Mn3B O6B C14B -83.1(12)
Na1B Mn3B O6B C14B 75.7(12)
O10B Mn4B O9B C21B 79(2)
O11B Mn4B O9B C21B 163.6(11)
N3B Mn4B O9B C21B -5.8(12)
O20B Mn4B O9B C21B -103.4(11)
Na1B Mn4B O9B C21B 50.3(12)
O1B Mn1B O12B C28B 104(2)
O2B Mn1B O12B C28B -172.3(10)
N4B Mn1B O12B C28B 19.0(11)
O14B Mn1B O12B C28B -75.1(11)
Na1B Mn1B O12B C28B 79.0(11)
O25A C37A N5A C38A -6(4)
O25A C37A N5A C39A 178(2)
O25C C37C N5C C38C -13(10)
O25C C37C N5C C39C -179(5)
O25B C37B N5B C38B -8(4)
O25B C37B N5B C39B -175(2)
O25D C37D N5D C38D -20(9)
O25D C37D N5D C39D -171(5)
Mn1B O1B N1B C1B 2.8(13)
Y1B O1B N1B C1B -153.4(8)
Na1B O1B N1B C1B 111.7(9)
Mn1B O1B N1B Mn2B -169.0(5)
Y1B O1B N1B Mn2B 34.9(11)
Na1B O1B N1B Mn2B -60.0(8)
Mn2B O4B N2B C8B 6.7(13)
Y1B O4B N2B C8B -148.6(9)
Na1B O4B N2B C8B 117.7(10)
Mn2B O4B N2B Mn3B -163.6(5)
Y1B O4B N2B Mn3B 41.2(11)
Na1B O4B N2B Mn3B -52.6(8)
Mn3B O7B N3B C15B 2.7(12)
Y1B O7B N3B C15B -156.3(8)
Na1B O7B N3B C15B 111.0(9)
Mn3B O7B N3B Mn4B -169.7(5)
Y1B O7B N3B Mn4B 31.3(11)
Na1B O7B N3B Mn4B -61.4(8)
Mn4B O10B N4B C22B 7.1(12)
Y1B O10B N4B C22B -144.9(8)
Na1B O10B N4B C22B 120.7(9)
Mn4B O10B N4B Mn1B -167.0(5)
Y1B O10B N4B Mn1B 41.0(11)
Na1B O10B N4B Mn1B -53.4(8)
Mn1B O2B C1B N1B -4.5(15)
Mn1B O2B C1B C2B 174.8(9)
O1B N1B C1B O2B 1.2(17)
Mn2B N1B C1B O2B 171.2(9)
O1B N1B C1B C2B -178.2(10)
Mn2B N1B C1B C2B -8.1(19)
O2B C1B C2B C3B 7.3(18)
N1B C1B C2B C3B -173.3(12)
O2B C1B C2B C7B -172.9(12)
N1B C1B C2B C7B 6(2)
C7B C2B C3B C4B 2(2)
C1B C2B C3B C4B -177.9(13)
C2B C3B C4B C5B 0(2)
C3B C4B C5B C6B -1(2)
C4B C5B C6B C7B 1(2)
Mn2B O3B C7B C6B 177.0(10)
Mn2B O3B C7B C2B -5.2(19)
C5B C6B C7B O3B 178.7(13)
C5B C6B C7B C2B 1(2)
C3B C2B C7B O3B 179.8(12)
C1B C2B C7B O3B 0(2)
C3B C2B C7B C6B -2.4(19)
C1B C2B C7B C6B 177.7(12)
Mn2B O5B C8B N2B -8.6(16)
Mn2B O5B C8B C9B 172.9(9)
O4B N2B C8B O5B 1.4(18)
Mn3B N2B C8B O5B 169.7(9)
O4B N2B C8B C9B 179.9(11)
Mn3B N2B C8B C9B -11.8(19)
O5B C8B C9B C10B 9.3(19)
N2B C8B C9B C10B -169.3(13)
O5B C8B C9B C14B -168.8(13)
N2B C8B C9B C14B 13(2)
C14B C9B C10B C11B -1(2)
C8B C9B C10B C11B -179.6(13)
C9B C10B C11B C12B 2(2)
C10B C11B C12B C13B 0(2)
C11B C12B C13B C14B -2(2)
Mn3B O6B C14B C13B 167.1(10)
Mn3B O6B C14B C9B -16(2)
C12B C13B C14B O6B 179.2(14)
C12B C13B C14B C9B 2(2)
C10B C9B C14B O6B -177.3(13)
C8B C9B C14B O6B 1(2)
C10B C9B C14B C13B -1(2)
C8B C9B C14B C13B 177.3(12)
Mn3B O8B C15B N3B -4.5(15)
Mn3B O8B C15B C16B 171.6(9)
O7B N3B C15B O8B 1.3(17)
Mn4B N3B C15B O8B 172.2(9)
O7B N3B C15B C16B -174.9(10)
Mn4B N3B C15B C16B -3.9(19)
O8B C15B C16B C17B 4.0(18)
N3B C15B C16B C17B -179.8(12)
O8B C15B C16B C21B -175.9(12)
N3B C15B C16B C21B 0.3(19)
C21B C16B C17B C18B 2(2)
C15B C16B C17B C18B -177.9(12)
C16B C17B C18B C19B 0(2)
C17B C18B C19B C20B 0(2)
C18B C19B C20B C21B 0(2)
Mn4B O9B C21B C16B 5(2)
Mn4B O9B C21B C20B -173.2(9)
C17B C16B C21B O9B 179.5(13)
C15B C16B C21B O9B -1(2)
C17B C16B C21B C20B -2.7(19)
C15B C16B C21B C20B 177.2(12)
C19B C20B C21B O9B 179.8(12)
C19B C20B C21B C16B 2(2)
Mn4B O11B C22B N4B -6.7(15)
Mn4B O11B C22B C23B 174.6(9)
O10B N4B C22B O11B -0.1(17)
Mn1B N4B C22B O11B 173.0(9)
O10B N4B C22B C23B 178.6(11)
Mn1B N4B C22B C23B -8.4(18)
O11B C22B C23B C28B -169.1(12)
N4B C22B C23B C28B 12.2(19)
O11B C22B C23B C24B 9.1(19)
N4B C22B C23B C24B -169.6(12)
C28B C23B C24B C25B 0(2)
C22B C23B C24B C25B -178.5(14)
C23B C24B C25B C26B 1(2)
C24B C25B C26B C27B -1(2)
C25B C26B C27B C28B 0(2)
Mn1B O12B C28B C23B -20.4(19)
Mn1B O12B C28B C27B 164.3(9)
C24B C23B C28B O12B -176.3(12)
C22B C23B C28B O12B 2(2)
C24B C23B C28B C27B -1(2)
C22B C23B C28B C27B 177.1(12)
C26B C27B C28B O12B 176.9(13)
C26B C27B C28B C23B 1(2)
Y1B O13B C29B O14B 36(2)
Y1B O13B C29B C30B -142.1(13)
Mn1B O14B C29B O13B 3.7(18)
Mn1B O14B C29B C30B -178.0(9)
Mn2B O16B C31B O15B 7.8(18)
Mn2B O16B C31B C32B -170.0(9)
Y1B O15B C31B O16B 18(3)
Y1B O15B C31B C32B -164.6(12)
Mn3B O18B C33B O17B -10(2)
Mn3B O18B C33B C34B 170.1(10)
Y1B O17B C33B O18B 55(2)
Y1B O17B C33B C34B -124.5(14)
Mn4B O20B C35B O19B 12.3(18)
Mn4B O20B C35B C36B -163.0(11)
Y1B O19B C35B O20B 22(3)
Y1B O19B C35B C36B -162.7(13)
C41B N6B C40B O26B -1.4(19)
C42B N6B C40B O26B 173.8(11)
C44B N7B C43B O27B -4(2)
C45B N7B C43B O27B -177.1(13)
C47B N8B C46B O28B -4(2)
C48B N8B C46B O28B -178.0(14)
C51B N9B C49B O29B 174.5(16)
C50B N9B C49B O29B 6(3)
C54B N10B C52B O30B -174(2)
C53B N10B C52B O30B 1(3)
